data_1577336
loop_
_publ_author_name
'Miehe, Stefan F.'
'Eichele, Klaus'
'Schubert, Hartmut'
'Bettinger, Holger F.'
'Sindlinger, Christian P.'
'Wesemann, Lars'

_publ_section_title
;
 Three reversibly interconvertible redox states of boradigermaallyl:
 syntheses of radical allyl anion and allyl dianion.
;
_journal_issue 17
_journal_name_full 'Chemical science'
_journal_page_first 8622
_journal_page_last 8629
_journal_paper_doi 10.1039/d6sc00727a
_journal_volume 17
_journal_year 2026
_chemical_formula_sum 'C97 H134 B Cl Ge2 K2 O'
_chemical_formula_weight 1585.67
_space_group_crystal_system triclinic
_space_group_IT_number 2
_space_group_name_Hall '-P 1'
_space_group_name_H-M_alt 'P -1'
_atom_sites_solution_hydrogens geom
_audit_creation_method SHELXL-2019/3
_audit_update_record
;
2025-11-20 deposited with the CCDC.	2026-03-02 downloaded from the CCDC.
;
_cell_angle_alpha 80.7170(10)
_cell_angle_beta 86.3170(10)
_cell_angle_gamma 72.3980(10)
_cell_formula_units_Z 2
_cell_length_a 15.3084(4)
_cell_length_b 15.6697(4)
_cell_length_c 20.0999(5)
_cell_measurement_reflns_used 9166
_cell_measurement_temperature 120(2)
_cell_measurement_theta_max 28.21
_cell_measurement_theta_min 2.45
_cell_volume 4535.0(2)
_computing_cell_refinement 'Bruker SAINT'
_computing_data_collection 'Bruker APEX2'
_computing_data_reduction 'Bruker SAINT'
_computing_publication_material Platon,Wingx,Shelxle,DSR
_computing_structure_refinement 'SHELXL-2019/2 (Sheldrick, 2019)'
_computing_structure_solution 'SHELXT 2014/4 (Sheldrick, 2014)'
_diffrn_ambient_temperature 120(2)
_diffrn_measured_fraction_theta_full 0.998
_diffrn_measured_fraction_theta_max 0.978
_diffrn_measurement_device_type 'Bruker APEX-II CCD'
_diffrn_measurement_method '\f and \w scans'
_diffrn_radiation_type MoK\a
_diffrn_radiation_wavelength 0.71073
_diffrn_reflns_av_R_equivalents 0.0342
_diffrn_reflns_av_unetI/netI 0.0269
_diffrn_reflns_Laue_measured_fraction_full 0.998
_diffrn_reflns_Laue_measured_fraction_max 0.978
_diffrn_reflns_limit_h_max 20
_diffrn_reflns_limit_h_min -20
_diffrn_reflns_limit_k_max 20
_diffrn_reflns_limit_k_min -20
_diffrn_reflns_limit_l_max 26
_diffrn_reflns_limit_l_min -24
_diffrn_reflns_number 189066
_diffrn_reflns_point_group_measured_fraction_full 0.998
_diffrn_reflns_point_group_measured_fraction_max 0.978
_diffrn_reflns_theta_full 25.242
_diffrn_reflns_theta_max 28.344
_diffrn_reflns_theta_min 2.234
_exptl_absorpt_coefficient_mu 0.828
_exptl_absorpt_correction_T_max 0.7457
_exptl_absorpt_correction_T_min 0.7081
_exptl_absorpt_correction_type multi-scan
_exptl_absorpt_process_details 'SADABS V2012/1 (Bruker AXS Inc.)'
_exptl_crystal_colour green
_exptl_crystal_density_diffrn 1.161
_exptl_crystal_description prism
_exptl_crystal_F_000 1696
_exptl_crystal_size_max 0.32
_exptl_crystal_size_mid 0.27
_exptl_crystal_size_min 0.25
_refine_diff_density_max 1.069
_refine_diff_density_min -0.981
_refine_diff_density_rms 0.064
_refine_ls_extinction_method none
_refine_ls_goodness_of_fit_ref 1.026
_refine_ls_hydrogen_treatment constr
_refine_ls_matrix_type full
_refine_ls_number_parameters 1067
_refine_ls_number_reflns 22161
_refine_ls_number_restraints 495
_refine_ls_restrained_S_all 1.042
_refine_ls_R_factor_all 0.0529
_refine_ls_R_factor_gt 0.0392
_refine_ls_shift/su_max 0.004
_refine_ls_shift/su_mean 0.000
_refine_ls_structure_factor_coef Fsqd
_refine_ls_weighting_details 'w=1/[\s^2^(Fo^2^)+(0.0559P)^2^+3.1751P] where P=(Fo^2^+2Fc^2^)/3'
_refine_ls_weighting_scheme calc
_refine_ls_wR_factor_gt 0.1017
_refine_ls_wR_factor_ref 0.1091
_reflns_Friedel_coverage 0.000
_reflns_number_gt 18128
_reflns_number_total 22161
_reflns_threshold_expression 'I > 2\s(I)'
_cod_data_source_file d6sc00727a3.cif
_cod_data_source_block SC24_0m_a
_cod_database_code 1577336
_shelx_shelxl_version_number 2019/3
_shelx_space_group_comment
;
The symmetry employed for this shelxl refinement is uniquely defined
by the following loop, which should always be used as a source of
symmetry information in preference to the above space-group names.
They are only intended as comments.
;

loop_
_space_group_symop_operation_xyz
'x, y, z'
'-x, -y, -z'

loop_
_atom_site_label
_atom_site_type_symbol
_atom_site_fract_x
_atom_site_fract_y
_atom_site_fract_z
_atom_site_U_iso_or_equiv
_atom_site_adp_type
_atom_site_occupancy
_atom_site_site_symmetry_order
_atom_site_calc_flag
_atom_site_refinement_flags_posn
_atom_site_refinement_flags_adp
_atom_site_refinement_flags_occupancy
_atom_site_disorder_assembly
_atom_site_disorder_group
Ge2 Ge 0.41639(12) 0.27224(8) 0.75588(8) 0.0151(2) Uani 0.907(10) 1 d . U P A 1
Ge20 Ge 0.3936(13) 0.2600(7) 0.7685(7) 0.0185(17) Uani 0.093(10) 1 d . U P A 2
Ge1 Ge 0.20512(2) 0.43677(2) 0.69589(2) 0.02478(6) Uani 1 1 d . . . . .
K2 K 0.42570(3) 0.48615(3) 0.71548(2) 0.02912(10) Uani 1 1 d . . . . .
K1 K 0.17884(4) 0.23745(4) 0.78394(2) 0.03750(12) Uani 1 1 d . . . . .
Cl1 Cl 0.29901(3) 0.44065(3) 0.82927(2) 0.02329(9) Uani 1 1 d . . . . .
O1 O 0.27024(8) 0.24985(8) 0.66621(6) 0.0181(2) Uani 1 1 d . . . . .
C2 C 0.12976(11) 0.63577(12) 0.66791(8) 0.0180(3) Uani 1 1 d . . . . .
C3 C 0.11086(11) 0.55486(11) 0.69604(8) 0.0164(3) Uani 1 1 d . . . . .
C4 C 0.47884(11) 0.19440(11) 0.83967(8) 0.0153(3) Uani 1 1 d . . . . .
C5 C 0.57120(13) 0.44600(13) 0.86581(9) 0.0236(4) Uani 1 1 d . . . . .
H5 H 0.554115 0.488497 0.896632 0.028 Uiso 1 1 calc R U . . .
C6 C 0.45896(12) 0.11596(11) 0.87351(8) 0.0172(3) Uani 1 1 d . . . . .
C7 C 0.60611(13) 0.06380(13) 0.92890(10) 0.0256(4) Uani 1 1 d . . . . .
H7 H 0.650438 0.018139 0.956269 0.031 Uiso 1 1 calc R U . . .
C8 C 0.52346(13) 0.05113(12) 0.91604(9) 0.0215(4) Uani 1 1 d . . . . .
H8 H 0.510255 -0.002710 0.936529 0.026 Uiso 1 1 calc R U . . .
C9 C 0.55334(12) 0.36291(12) 0.88303(9) 0.0211(4) Uani 1 1 d . . . . .
C10 C 0.36168(13) 0.14392(12) 0.59713(9) 0.0215(4) Uani 1 1 d . . . . .
C11 C 0.61337(12) 0.46854(12) 0.80475(9) 0.0214(4) Uani 1 1 d . . . . .
C12 C 0.01841(12) 0.55873(12) 0.71307(8) 0.0187(3) Uani 1 1 d . . . . .
C13 C 0.42396(12) 0.17927(11) 0.69697(8) 0.0181(3) Uani 1 1 d . . . . .
C14 C 0.35449(12) 0.18880(11) 0.65258(9) 0.0180(3) Uani 1 1 d . . . . .
C15 C 0.30849(12) 0.22921(12) 0.94821(9) 0.0217(4) Uani 1 1 d . . . . .
H15 H 0.346728 0.260009 0.916759 0.026 Uiso 1 1 calc R U . . .
C16 C 0.22168(11) 0.30204(12) 0.61004(8) 0.0181(3) Uani 1 1 d . . . . .
C17 C 0.63717(12) 0.40530(13) 0.76052(10) 0.0228(4) Uani 1 1 d . . . . .
H17 H 0.684984 0.411371 0.725294 0.027 Uiso 1 1 calc R U . . .
C18 C 0.22118(12) 0.26178(13) 0.55337(9) 0.0212(4) Uani 1 1 d . . . . .
C19 C 0.44676(14) 0.08317(13) 0.58550(10) 0.0258(4) Uani 1 1 d . . . . .
H19 H 0.455935 0.051968 0.547638 0.031 Uiso 1 1 calc R U . . .
C20 C 0.12198(12) 0.44256(13) 0.56263(9) 0.0216(4) Uani 1 1 d . . . . .
H20 H 0.087346 0.503621 0.564854 0.026 Uiso 1 1 calc R U . . .
C21 C 0.11770(13) 0.40484(14) 0.50532(9) 0.0254(4) Uani 1 1 d . . . . .
H21 H 0.079836 0.440511 0.469211 0.030 Uiso 1 1 calc R U . . .
C22 C 0.17688(11) 0.39168(12) 0.61750(9) 0.0178(3) Uani 1 1 d . . . . .
C23 C -0.00524(12) 0.48410(12) 0.76119(9) 0.0203(3) Uani 1 1 d . . . . .
C24 C 0.25676(12) 0.68452(12) 0.70978(9) 0.0206(3) Uani 1 1 d . . . . .
C25 C 0.57782(12) 0.29979(12) 0.83748(9) 0.0190(3) Uani 1 1 d . . . . .
C26 C 0.27476(13) 0.16163(13) 0.55645(9) 0.0243(4) Uani 1 1 d . . . . .
C27 C 0.62298(13) 0.14416(13) 0.90117(10) 0.0242(4) Uani 1 1 d . . . . .
H27 H 0.678022 0.154957 0.911571 0.029 Uiso 1 1 calc R U . . .
C28 C 0.56006(11) 0.20969(11) 0.85805(9) 0.0176(3) Uani 1 1 d . . . . .
C29 C 0.27864(13) 0.63067(13) 0.60112(9) 0.0229(4) Uani 1 1 d . . . . .
C30 C 0.51824(14) 0.06826(13) 0.62939(10) 0.0273(4) Uani 1 1 d . . . . .
H30 H 0.575593 0.025487 0.621891 0.033 Uiso 1 1 calc R U . . .
C31 C -0.00215(13) 0.48678(13) 0.83072(9) 0.0232(4) Uani 1 1 d . . . . .
C32 C 0.29561(12) 0.15288(12) 0.91504(9) 0.0214(4) Uani 1 1 d . . . . .
C33 C 0.22531(12) 0.64696(12) 0.66013(9) 0.0188(3) Uani 1 1 d . . . . .
C34 C 0.05760(13) 0.71438(12) 0.64902(10) 0.0241(4) Uani 1 1 d . . . . .
H34 H 0.070743 0.768367 0.628838 0.029 Uiso 1 1 calc R U . . .
C35 C 0.39027(13) 0.69544(13) 0.63867(10) 0.0242(4) Uani 1 1 d . . . . .
C36 C 0.16768(13) 0.31607(14) 0.49985(9) 0.0261(4) Uani 1 1 d . . . . .
H36 H 0.165472 0.292257 0.459627 0.031 Uiso 1 1 calc R U . . .
C37 C 0.33804(13) 0.70856(12) 0.69753(9) 0.0224(4) Uani 1 1 d . . . . .
H37 H 0.355779 0.742096 0.730153 0.027 Uiso 1 1 calc R U . . .
C38 C 0.42410(14) -0.03244(13) 0.80897(10) 0.0260(4) Uani 1 1 d . . . . .
H38 H 0.476018 -0.005767 0.799001 0.031 Uiso 1 1 calc R U . . .
C39 C 0.01834(14) 0.56506(14) 0.85639(10) 0.0277(4) Uani 1 1 d . . . . .
H39 H 0.045979 0.598105 0.818163 0.033 Uiso 1 1 calc R U . . .
C40 C 0.47372(14) 0.72969(15) 0.62484(11) 0.0313(4) Uani 1 1 d . . . . .
H40 H 0.493340 0.738581 0.669082 0.038 Uiso 1 1 calc R U . . .
C41 C 0.24614(14) 0.59300(15) 0.54560(10) 0.0296(4) Uani 1 1 d . . . . .
H41 H 0.197396 0.565698 0.565562 0.036 Uiso 1 1 calc R U . . .
C42 C 0.63670(13) 0.55743(13) 0.78826(10) 0.0249(4) Uani 1 1 d . . . . .
H42 H 0.648437 0.568083 0.738543 0.030 Uiso 1 1 calc R U . . .
C43 C 0.36555(12) 0.10159(11) 0.87499(9) 0.0188(3) Uani 1 1 d . . . . .
C44 C -0.05545(13) 0.34969(13) 0.78834(10) 0.0259(4) Uani 1 1 d . . . . .
H44 H -0.073749 0.303034 0.773746 0.031 Uiso 1 1 calc R U . . .
C45 C 0.36094(16) 0.19147(14) 1.01418(10) 0.0333(5) Uani 1 1 d . . . . .
H45A H 0.422093 0.152052 1.004612 0.050 Uiso 1 1 calc R U . . .
H45B H 0.327508 0.156591 1.044832 0.050 Uiso 1 1 calc R U . . .
H45C H 0.366750 0.241649 1.035264 0.050 Uiso 1 1 calc R U . . .
C46 C 0.35981(13) 0.65463(14) 0.59169(10) 0.0264(4) Uani 1 1 d . . . . .
H46 H 0.392765 0.649912 0.547217 0.032 Uiso 1 1 calc R U . . .
C47 C 0.43137(14) 0.41796(15) 0.97253(10) 0.0307(4) Uani 1 1 d . . . . .
H47A H 0.452181 0.470619 0.975147 0.046 Uiso 1 1 calc R U . . .
H47B H 0.406535 0.398391 1.016531 0.046 Uiso 1 1 calc R U . . .
H47C H 0.383583 0.434329 0.938593 0.046 Uiso 1 1 calc R U . . .
C48 C -0.05189(12) 0.63792(13) 0.69315(10) 0.0240(4) Uani 1 1 d . . . . .
H48 H -0.113787 0.639257 0.702960 0.029 Uiso 1 1 calc R U . . .
C49 C -0.02394(13) 0.41923(13) 0.87725(9) 0.0258(4) Uani 1 1 d . . . . .
H49 H -0.020650 0.420898 0.924035 0.031 Uiso 1 1 calc R U . . .
C50 C 0.50713(13) 0.11491(12) 0.68400(9) 0.0235(4) Uani 1 1 d . . . . .
H50 H 0.557056 0.102976 0.713328 0.028 Uiso 1 1 calc R U . . .
C51 C -0.05025(13) 0.34970(13) 0.85726(10) 0.0253(4) Uani 1 1 d . . . . .
C52 C 0.21904(14) 0.30085(14) 0.96155(11) 0.0315(4) Uani 1 1 d . . . . .
H52A H 0.232676 0.351996 0.976338 0.047 Uiso 1 1 calc R U . . .
H52B H 0.183439 0.274579 0.996795 0.047 Uiso 1 1 calc R U . . .
H52C H 0.183534 0.321988 0.920068 0.047 Uiso 1 1 calc R U . . .
C53 C 0.21391(14) 0.13021(13) 0.92719(11) 0.0284(4) Uani 1 1 d . . . . .
H53 H 0.172751 0.154738 0.964729 0.034 Uiso 1 1 calc R U . . .
C54 C 0.35019(13) 0.03068(12) 0.84731(9) 0.0222(4) Uani 1 1 d . . . . .
C55 C -0.03481(12) 0.41557(13) 0.73990(9) 0.0226(4) Uani 1 1 d . . . . .
C56 C 0.20302(14) 0.70396(15) 0.77526(10) 0.0303(4) Uani 1 1 d . . . . .
H56 H 0.160139 0.666080 0.782943 0.036 Uiso 1 1 calc R U . . .
C57 C -0.15565(14) 0.46282(16) 0.65327(10) 0.0337(5) Uani 1 1 d . . . . .
H57A H -0.167075 0.468805 0.605074 0.050 Uiso 1 1 calc R U . . .
H57B H -0.174465 0.522928 0.667275 0.050 Uiso 1 1 calc R U . . .
H57C H -0.190906 0.425442 0.679070 0.050 Uiso 1 1 calc R U . . .
C58 C 0.29729(16) 0.13465(16) 0.48598(10) 0.0345(5) Uani 1 1 d . . . . .
H58A H 0.240239 0.145018 0.462197 0.052 Uiso 1 1 calc R U . . .
H58B H 0.332372 0.070424 0.489989 0.052 Uiso 1 1 calc R U . . .
H58C H 0.333656 0.171258 0.460674 0.052 Uiso 1 1 calc R U . . .
C59 C -0.07982(15) 0.27884(14) 0.90725(10) 0.0301(4) Uani 1 1 d . . . . .
H59 H -0.054443 0.219364 0.890410 0.036 Uiso 1 1 calc R U . . .
C60 C -0.02045(16) 0.32482(16) 0.64311(11) 0.0354(5) Uani 1 1 d . . . . .
H60A H -0.025833 0.332298 0.594044 0.053 Uiso 1 1 calc R U . . .
H60B H -0.058522 0.287595 0.664765 0.053 Uiso 1 1 calc R U . . .
H60C H 0.043665 0.295033 0.655540 0.053 Uiso 1 1 calc R U . . .
C61 C 0.51193(15) 0.34102(14) 0.95282(9) 0.0280(4) Uani 1 1 d . . . . .
H61 H 0.489118 0.287751 0.952082 0.034 Uiso 1 1 calc R U . . .
C62 C -0.03278(13) 0.71431(13) 0.65942(10) 0.0271(4) Uani 1 1 d . . . . .
H62 H -0.081252 0.766544 0.643420 0.032 Uiso 1 1 calc R U . . .
C63 C 0.55862(15) 0.63767(14) 0.80580(12) 0.0352(5) Uani 1 1 d . . . . .
H63A H 0.573729 0.693929 0.789192 0.053 Uiso 1 1 calc R U . . .
H63B H 0.549556 0.631998 0.854838 0.053 Uiso 1 1 calc R U . . .
H63C H 0.502272 0.638794 0.784660 0.053 Uiso 1 1 calc R U . . .
C64 C 0.08553(14) 0.53502(15) 0.91442(10) 0.0309(4) Uani 1 1 d . . . . .
H64A H 0.141318 0.490109 0.901394 0.046 Uiso 1 1 calc R U . . .
H64B H 0.057340 0.508126 0.954206 0.046 Uiso 1 1 calc R U . . .
H64C H 0.101128 0.587533 0.924955 0.046 Uiso 1 1 calc R U . . .
C65 C 0.26587(14) 0.01261(13) 0.85925(11) 0.0306(4) Uani 1 1 d . . . . .
H65 H 0.254981 -0.033821 0.838906 0.037 Uiso 1 1 calc R U . . .
C66 C 0.19772(14) 0.06025(14) 0.89979(12) 0.0337(5) Uani 1 1 d . . . . .
C67 C -0.05267(13) 0.41766(14) 0.66647(9) 0.0263(4) Uani 1 1 d . . . . .
H67 H -0.018539 0.456740 0.639018 0.032 Uiso 1 1 calc R U . . .
C68 C 0.26439(17) 0.68006(16) 0.83701(11) 0.0363(5) Uani 1 1 d . . . . .
H68A H 0.304355 0.617650 0.839173 0.054 Uiso 1 1 calc R U . . .
H68B H 0.226087 0.685861 0.877988 0.054 Uiso 1 1 calc R U . . .
H68C H 0.301973 0.721397 0.833338 0.054 Uiso 1 1 calc R U . . .
C69 C 0.62152(12) 0.32077(13) 0.77591(10) 0.0224(4) Uani 1 1 d . . . . .
C70 C 0.58631(17) 0.31348(15) 1.00640(11) 0.0373(5) Uani 1 1 d . . . . .
H70A H 0.635082 0.260205 0.995761 0.056 Uiso 1 1 calc R U . . .
H70B H 0.559430 0.299035 1.050786 0.056 Uiso 1 1 calc R U . . .
H70C H 0.611923 0.363620 1.006893 0.056 Uiso 1 1 calc R U . . .
C71 C 0.21544(15) 0.10515(15) 0.59515(11) 0.0331(5) Uani 1 1 d . . . . .
H71A H 0.158518 0.117132 0.570799 0.050 Uiso 1 1 calc R U . . .
H71B H 0.200868 0.121871 0.640382 0.050 Uiso 1 1 calc R U . . .
H71C H 0.249305 0.040624 0.598821 0.050 Uiso 1 1 calc R U . . .
C72 C 0.65650(16) 0.25075(15) 0.72870(12) 0.0362(5) Uani 1 1 d . . . . .
H72 H 0.624852 0.203129 0.741851 0.043 Uiso 1 1 calc R U . . .
C73 C 0.39085(17) -0.04500(16) 0.74202(11) 0.0382(4) Uani 1 1 d . . . . .
H73A H 0.365203 0.014343 0.714823 0.057 Uiso 1 1 calc R U . . .
H73B H 0.343563 -0.076022 0.750841 0.057 Uiso 1 1 calc R U . . .
H73C H 0.442511 -0.081360 0.717522 0.057 Uiso 1 1 calc R U . . .
C74 C 0.32150(16) 0.51873(18) 0.51771(13) 0.0439(6) Uani 1 1 d . . . . .
H74A H 0.295591 0.493807 0.484726 0.066 Uiso 1 1 calc R U . . .
H74B H 0.348274 0.470540 0.554648 0.066 Uiso 1 1 calc R U . . .
H74C H 0.369159 0.544003 0.495803 0.066 Uiso 1 1 calc R U . . .
C75 C 0.46030(18) -0.12491(15) 0.85284(13) 0.0426(5) Uani 1 1 d . . . . .
H75A H 0.412526 -0.155456 0.858780 0.064 Uiso 1 1 calc R U . . .
H75B H 0.477298 -0.116469 0.896970 0.064 Uiso 1 1 calc R U . . .
H75C H 0.514233 -0.161924 0.830806 0.064 Uiso 1 1 calc R U . . .
C76 C 0.44736(17) 0.82207(17) 0.58030(14) 0.0453(6) Uani 1 1 d . . . . .
H76A H 0.498758 0.847673 0.577137 0.068 Uiso 1 1 calc R U . . .
H76B H 0.393776 0.862758 0.600050 0.068 Uiso 1 1 calc R U . . .
H76C H 0.432628 0.815035 0.535143 0.068 Uiso 1 1 calc R U . . .
C77 C 0.20190(19) 0.67043(18) 0.48970(11) 0.0442(6) Uani 1 1 d . . . . .
H77A H 0.247133 0.700903 0.470697 0.066 Uiso 1 1 calc R U . . .
H77B H 0.149801 0.713960 0.508551 0.066 Uiso 1 1 calc R U . . .
H77C H 0.180519 0.645897 0.454151 0.066 Uiso 1 1 calc R U . . .
C78 C -0.04513(17) 0.26720(16) 0.97817(11) 0.0381(5) Uani 1 1 d . . . . .
H78A H 0.021426 0.256257 0.976537 0.057 Uiso 1 1 calc R U . . .
H78B H -0.059801 0.215584 1.005698 0.057 Uiso 1 1 calc R U . . .
H78C H -0.074607 0.322248 0.998071 0.057 Uiso 1 1 calc R U . . .
C79 C 0.72430(15) 0.55179(15) 0.82354(13) 0.0383(5) Uani 1 1 d . . . . .
H79A H 0.774871 0.502101 0.809706 0.057 Uiso 1 1 calc R U . . .
H79B H 0.714989 0.540713 0.872488 0.057 Uiso 1 1 calc R U . . .
H79C H 0.739176 0.608939 0.811018 0.057 Uiso 1 1 calc R U . . .
C80 C -0.07147(18) 0.63101(17) 0.87752(15) 0.0487(6) Uani 1 1 d . . . . .
H80A H -0.058508 0.682013 0.893074 0.073 Uiso 1 1 calc R U . . .
H80B H -0.100962 0.599687 0.914101 0.073 Uiso 1 1 calc R U . . .
H80C H -0.112413 0.653537 0.838892 0.073 Uiso 1 1 calc R U . . .
C81 C 0.55495(16) 0.66308(18) 0.59496(15) 0.0460(6) Uani 1 1 d . . . . .
H81A H 0.539978 0.656962 0.549628 0.069 Uiso 1 1 calc R U . . .
H81B H 0.568637 0.603957 0.623655 0.069 Uiso 1 1 calc R U . . .
H81C H 0.608524 0.685429 0.592379 0.069 Uiso 1 1 calc R U . . .
B1 B 0.29329(13) 0.36839(13) 0.76498(9) 0.0175(4) Uani 1 1 d . . . . .
C83 C 0.14524(18) 0.8035(2) 0.76896(15) 0.0559(7) Uani 1 1 d . . . . .
H83A H 0.185673 0.842227 0.760900 0.084 Uiso 1 1 calc R U . . .
H83B H 0.109815 0.814277 0.810757 0.084 Uiso 1 1 calc R U . . .
H83C H 0.103287 0.817626 0.731185 0.084 Uiso 1 1 calc R U . . .
C84 C 0.6354(2) 0.2893(2) 0.65492(13) 0.0594(8) Uani 1 1 d . . . . .
H84A H 0.657216 0.240564 0.627322 0.089 Uiso 1 1 calc R U . . .
H84B H 0.666277 0.335661 0.640211 0.089 Uiso 1 1 calc R U . . .
H84C H 0.569047 0.316341 0.649790 0.089 Uiso 1 1 calc R U . . .
C86 C 0.75993(19) 0.2047(2) 0.7390(2) 0.0677(10) Uani 1 1 d . . . . .
H86A H 0.781213 0.155886 0.711449 0.102 Uiso 1 1 calc R U . . .
H86B H 0.771173 0.179602 0.786614 0.102 Uiso 1 1 calc R U . . .
H86C H 0.793195 0.249411 0.725366 0.102 Uiso 1 1 calc R U . . .
C87 C -0.18361(19) 0.3010(2) 0.90955(18) 0.0716(11) Uani 1 1 d . . . . .
H87A H -0.206268 0.309661 0.863697 0.107 Uiso 1 1 calc R U . . .
H87B H -0.210334 0.356641 0.929328 0.107 Uiso 1 1 calc R U . . .
H87C H -0.201165 0.251042 0.937105 0.107 Uiso 1 1 calc R U . . .
C1_1 C 0.8570(5) 0.9157(6) 0.8684(4) 0.100(2) Uani 0.727(8) 1 d D U P B 1
H1A_1 H 0.918217 0.888581 0.850032 0.149 Uiso 0.727(8) 1 calc R U P B 1
H1B_1 H 0.840760 0.871338 0.903257 0.149 Uiso 0.727(8) 1 calc R U P B 1
H1C_1 H 0.856683 0.969025 0.888070 0.149 Uiso 0.727(8) 1 calc R U P B 1
C2_1 C 0.7881(5) 0.9434(5) 0.8125(4) 0.104(2) Uani 0.727(8) 1 d D U P B 1
H2A_1 H 0.808737 0.982616 0.775151 0.125 Uiso 0.727(8) 1 calc R U P B 1
H2B_1 H 0.728459 0.979468 0.829651 0.125 Uiso 0.727(8) 1 calc R U P B 1
C3_1 C 0.7747(5) 0.8633(4) 0.7856(3) 0.0638(13) Uani 0.727(8) 1 d D U P B 1
H3A_1 H 0.756446 0.822821 0.823271 0.077 Uiso 0.727(8) 1 calc R U P B 1
H3B_1 H 0.833672 0.828740 0.766665 0.077 Uiso 0.727(8) 1 calc R U P B 1
C4_1 C 0.7025(4) 0.8916(4) 0.7315(3) 0.0838(18) Uani 0.727(8) 1 d D U P B 1
H4A_1 H 0.643890 0.926891 0.750429 0.101 Uiso 0.727(8) 1 calc R U P B 1
H4B_1 H 0.721184 0.931880 0.693819 0.101 Uiso 0.727(8) 1 calc R U P B 1
C5_1 C 0.6872(6) 0.8139(7) 0.7043(4) 0.074(3) Uani 0.727(8) 1 d D U P B 1
H5A_1 H 0.637311 0.836661 0.671911 0.111 Uiso 0.727(8) 1 calc R U P B 1
H5B_1 H 0.670987 0.772342 0.741490 0.111 Uiso 0.727(8) 1 calc R U P B 1
H5C_1 H 0.743441 0.781684 0.681813 0.111 Uiso 0.727(8) 1 calc R U P B 1
C1_2 C 0.8844(18) 0.918(3) 0.8401(13) 0.159(11) Uani 0.273(8) 1 d D U P B 2
H1A_2 H 0.878912 0.975643 0.810259 0.238 Uiso 0.273(8) 1 calc R U P B 2
H1B_2 H 0.933825 0.870036 0.823419 0.238 Uiso 0.273(8) 1 calc R U P B 2
H1C_2 H 0.898358 0.924140 0.885769 0.238 Uiso 0.273(8) 1 calc R U P B 2
C2_2 C 0.7960(10) 0.8957(15) 0.8414(8) 0.083(4) Uani 0.273(8) 1 d D U P B 2
H2A_2 H 0.745681 0.944622 0.857698 0.099 Uiso 0.273(8) 1 calc R U P B 2
H2B_2 H 0.800520 0.838807 0.872612 0.099 Uiso 0.273(8) 1 calc R U P B 2
C3_2 C 0.7756(15) 0.8847(15) 0.7710(8) 0.0638(13) Uani 0.273(8) 1 d D U P B 2
H3A_2 H 0.763386 0.944195 0.741871 0.077 Uiso 0.273(8) 1 calc R U P B 2
H3B_2 H 0.830739 0.842997 0.752605 0.077 Uiso 0.273(8) 1 calc R U P B 2
C4_2 C 0.6956(10) 0.8489(11) 0.7676(6) 0.080(4) Uani 0.273(8) 1 d D U P B 2
H4A_2 H 0.701783 0.795080 0.802425 0.096 Uiso 0.273(8) 1 calc R U P B 2
H4B_2 H 0.638128 0.895640 0.777071 0.096 Uiso 0.273(8) 1 calc R U P B 2
C5_2 C 0.691(2) 0.824(2) 0.6999(11) 0.093(8) Uani 0.273(8) 1 d D U P B 2
H5A_2 H 0.627240 0.844544 0.685261 0.140 Uiso 0.273(8) 1 calc R U P B 2
H5B_2 H 0.714749 0.757998 0.702267 0.140 Uiso 0.273(8) 1 calc R U P B 2
H5C_2 H 0.728110 0.852699 0.667602 0.140 Uiso 0.273(8) 1 calc R U P B 2
C1_3 C 0.1719(5) 0.8999(4) 0.5413(3) 0.069(2) Uani 0.553(7) 1 d D U P C 1
H1A_3 H 0.121431 0.872991 0.549793 0.104 Uiso 0.553(7) 1 calc R U P C 1
H1B_3 H 0.169045 0.940036 0.574552 0.104 Uiso 0.553(7) 1 calc R U P C 1
H1C_3 H 0.230479 0.851809 0.544813 0.104 Uiso 0.553(7) 1 calc R U P C 1
C2_3 C 0.1638(10) 0.9525(8) 0.4729(5) 0.137(5) Uani 0.553(7) 1 d D U P C 1
H2A_3 H 0.142785 1.017813 0.476889 0.164 Uiso 0.553(7) 1 calc R U P C 1
H2B_3 H 0.225350 0.939562 0.451156 0.164 Uiso 0.553(7) 1 calc R U P C 1
C3_3 C 0.1007(9) 0.9340(7) 0.4289(5) 0.114(4) Uani 0.553(7) 1 d D U P C 1
H3A_3 H 0.044501 0.932082 0.455552 0.137 Uiso 0.553(7) 1 calc R U P C 1
H3B_3 H 0.129634 0.872711 0.416888 0.137 Uiso 0.553(7) 1 calc R U P C 1
C4_3 C 0.0722(7) 0.9981(5) 0.3646(5) 0.107(3) Uani 0.553(7) 1 d D U P C 1
H4A_3 H 0.126602 1.002276 0.336406 0.128 Uiso 0.553(7) 1 calc R U P C 1
H4B_3 H 0.037861 1.059362 0.374561 0.128 Uiso 0.553(7) 1 calc R U P C 1
C5_3 C 0.0102(6) 0.9592(6) 0.3274(5) 0.092(3) Uani 0.553(7) 1 d D U P C 1
H5A_3 H 0.024872 0.965909 0.279071 0.138 Uiso 0.553(7) 1 calc R U P C 1
H5B_3 H -0.054326 0.992246 0.334666 0.138 Uiso 0.553(7) 1 calc R U P C 1
H5C_3 H 0.020869 0.894921 0.345188 0.138 Uiso 0.553(7) 1 calc R U P C 1
C1_4 C -0.014(2) 0.939(2) 0.3069(14) 0.293(16) Uani 0.447(7) 1 d D U P C 2
H1A_4 H -0.045177 0.895299 0.328441 0.440 Uiso 0.447(7) 1 calc R U P C 2
H1B_4 H 0.044971 0.906839 0.287865 0.440 Uiso 0.447(7) 1 calc R U P C 2
H1C_4 H -0.052255 0.980353 0.270797 0.440 Uiso 0.447(7) 1 calc R U P C 2
C2_4 C 0.0016(15) 0.9924(15) 0.3583(12) 0.216(10) Uani 0.447(7) 1 d D U P C 2
H2A_4 H -0.054237 1.013849 0.386074 0.259 Uiso 0.447(7) 1 calc R U P C 2
H2B_4 H 0.021710 1.044900 0.336796 0.259 Uiso 0.447(7) 1 calc R U P C 2
C3_4 C 0.0770(8) 0.9226(8) 0.3997(6) 0.107(4) Uani 0.447(7) 1 d D U P C 2
H3A_4 H 0.112021 0.875141 0.372938 0.128 Uiso 0.447(7) 1 calc R U P C 2
H3B_4 H 0.051411 0.893681 0.440571 0.128 Uiso 0.447(7) 1 calc R U P C 2
C4_4 C 0.1399(9) 0.9783(8) 0.4190(6) 0.126(5) Uani 0.447(7) 1 d D U P C 2
H4A_4 H 0.170061 1.000872 0.377813 0.152 Uiso 0.447(7) 1 calc R U P C 2
H4B_4 H 0.101421 1.031388 0.439028 0.152 Uiso 0.447(7) 1 calc R U P C 2
C5_4 C 0.2142(7) 0.9188(7) 0.4703(6) 0.096(4) Uani 0.447(7) 1 d D U P C 2
H5A_4 H 0.247998 0.862973 0.452609 0.145 Uiso 0.447(7) 1 calc R U P C 2
H5B_4 H 0.184690 0.903543 0.513377 0.145 Uiso 0.447(7) 1 calc R U P C 2
H5C_4 H 0.256820 0.952247 0.477053 0.145 Uiso 0.447(7) 1 calc R U P C 2
C1_5 C 0.1196(3) -0.0553(3) 0.9466(3) 0.0426(5) Uani 0.593(4) 1 d D U P D 1
H1A_5 H 0.060070 -0.065852 0.957665 0.064 Uiso 0.593(4) 1 calc R U P D 1
H1B_5 H 0.152167 -0.061027 0.988214 0.064 Uiso 0.593(4) 1 calc R U P D 1
H1C_5 H 0.155976 -0.100138 0.918939 0.064 Uiso 0.593(4) 1 calc R U P D 1
C2_5 C 0.1050(6) 0.0395(5) 0.9074(3) 0.0369(11) Uani 0.593(4) 1 d D U P D 1
H2_5 H 0.063774 0.083003 0.935510 0.044 Uiso 0.593(4) 1 calc R U P D 1
C3_5 C 0.0563(3) 0.0506(3) 0.8409(2) 0.0382(4) Uani 0.593(4) 1 d D U P D 1
H3A_5 H 0.048555 0.111849 0.816629 0.057 Uiso 0.593(4) 1 calc R U P D 1
H3B_5 H -0.003892 0.041059 0.850372 0.057 Uiso 0.593(4) 1 calc R U P D 1
H3C_5 H 0.093193 0.006129 0.813296 0.057 Uiso 0.593(4) 1 calc R U P D 1
C1_6 C 0.1381(5) -0.0550(4) 0.9807(4) 0.0426(5) Uani 0.407(4) 1 d D U P D 2
H1A_6 H 0.175253 -0.106015 0.958883 0.064 Uiso 0.407(4) 1 calc R U P D 2
H1B_6 H 0.081025 -0.066920 0.998362 0.064 Uiso 0.407(4) 1 calc R U P D 2
H1C_6 H 0.172316 -0.047671 1.017860 0.064 Uiso 0.407(4) 1 calc R U P D 2
C2_6 C 0.1160(10) 0.0300(8) 0.9302(5) 0.0369(11) Uani 0.407(4) 1 d D U P D 2
H2_6 H 0.076539 0.079794 0.953899 0.044 Uiso 0.407(4) 1 calc R U P D 2
C3_6 C 0.0610(5) 0.0244(5) 0.8704(3) 0.0382(4) Uani 0.407(4) 1 d D U P D 2
H3A_6 H 0.049344 0.080948 0.838730 0.057 Uiso 0.407(4) 1 calc R U P D 2
H3B_6 H 0.002504 0.014987 0.887064 0.057 Uiso 0.407(4) 1 calc R U P D 2
H3C_6 H 0.096062 -0.026313 0.847516 0.057 Uiso 0.407(4) 1 calc R U P D 2

loop_
_atom_site_aniso_label
_atom_site_aniso_U_11
_atom_site_aniso_U_22
_atom_site_aniso_U_33
_atom_site_aniso_U_23
_atom_site_aniso_U_13
_atom_site_aniso_U_12
Ge2 0.0159(3) 0.0129(2) 0.0154(3) -0.00172(17) -0.0021(2) -0.00252(17)
Ge20 0.021(3) 0.0178(17) 0.016(2) 0.0011(16) -0.001(2) -0.006(2)
Ge1 0.02550(11) 0.01862(10) 0.02633(11) -0.00744(8) -0.01211(8) 0.00373(8)
K2 0.0244(2) 0.0209(2) 0.0416(2) 0.00037(17) 0.00213(17) -0.00916(16)
K1 0.0424(3) 0.0479(3) 0.0299(2) 0.0009(2) -0.00061(19) -0.0282(2)
Cl1 0.0290(2) 0.0217(2) 0.0194(2) -0.00638(16) -0.00177(16) -0.00586(17)
O1 0.0194(6) 0.0175(6) 0.0163(6) -0.0030(5) -0.0019(5) -0.0034(5)
C2 0.0172(8) 0.0199(9) 0.0172(8) -0.0035(6) 0.0000(6) -0.0055(7)
C3 0.0157(8) 0.0176(8) 0.0148(7) -0.0028(6) -0.0023(6) -0.0027(6)
C4 0.0163(8) 0.0139(8) 0.0150(7) -0.0031(6) 0.0000(6) -0.0031(6)
C5 0.0282(10) 0.0224(9) 0.0239(9) -0.0061(7) 0.0009(7) -0.0118(8)
C6 0.0189(8) 0.0152(8) 0.0177(8) -0.0040(6) -0.0008(6) -0.0046(6)
C7 0.0256(9) 0.0197(9) 0.0275(9) 0.0003(7) -0.0097(7) -0.0008(7)
C8 0.0272(9) 0.0141(8) 0.0215(8) 0.0009(7) -0.0025(7) -0.0051(7)
C9 0.0226(9) 0.0231(9) 0.0204(8) -0.0027(7) -0.0006(7) -0.0110(7)
C10 0.0269(9) 0.0200(9) 0.0193(8) -0.0040(7) 0.0003(7) -0.0092(7)
C11 0.0186(8) 0.0202(9) 0.0263(9) -0.0021(7) -0.0016(7) -0.0074(7)
C12 0.0201(8) 0.0206(9) 0.0166(8) -0.0035(6) -0.0009(6) -0.0074(7)
C13 0.0226(8) 0.0140(8) 0.0179(8) -0.0024(6) 0.0000(6) -0.0059(7)
C14 0.0195(8) 0.0145(8) 0.0194(8) -0.0027(6) 0.0018(6) -0.0047(7)
C15 0.0231(9) 0.0172(9) 0.0238(9) -0.0022(7) 0.0030(7) -0.0057(7)
C16 0.0164(8) 0.0221(9) 0.0168(8) -0.0009(6) -0.0023(6) -0.0079(7)
C17 0.0194(9) 0.0233(9) 0.0268(9) -0.0048(7) 0.0047(7) -0.0086(7)
C18 0.0211(9) 0.0256(9) 0.0199(8) -0.0047(7) -0.0006(7) -0.0109(7)
C19 0.0310(10) 0.0226(9) 0.0249(9) -0.0094(7) 0.0051(8) -0.0077(8)
C20 0.0167(8) 0.0237(9) 0.0235(9) 0.0017(7) -0.0028(7) -0.0070(7)
C21 0.0214(9) 0.0354(11) 0.0194(8) 0.0038(8) -0.0059(7) -0.0116(8)
C22 0.0146(8) 0.0215(9) 0.0188(8) -0.0016(7) -0.0002(6) -0.0080(7)
C23 0.0169(8) 0.0224(9) 0.0221(9) -0.0024(7) -0.0002(7) -0.0070(7)
C24 0.0215(9) 0.0169(8) 0.0238(9) -0.0039(7) 0.0008(7) -0.0061(7)
C25 0.0159(8) 0.0183(8) 0.0237(9) -0.0028(7) -0.0016(6) -0.0061(7)
C26 0.0275(9) 0.0263(10) 0.0229(9) -0.0097(7) -0.0015(7) -0.0105(8)
C27 0.0189(9) 0.0224(9) 0.0313(10) -0.0043(7) -0.0058(7) -0.0051(7)
C28 0.0164(8) 0.0161(8) 0.0206(8) -0.0043(6) 0.0009(6) -0.0046(6)
C29 0.0236(9) 0.0247(9) 0.0226(9) -0.0033(7) 0.0012(7) -0.0106(7)
C30 0.0259(10) 0.0213(9) 0.0321(10) -0.0085(8) 0.0026(8) -0.0013(8)
C31 0.0241(9) 0.0255(9) 0.0222(9) -0.0031(7) 0.0002(7) -0.0106(8)
C32 0.0229(9) 0.0174(9) 0.0237(9) 0.0006(7) 0.0003(7) -0.0077(7)
C33 0.0170(8) 0.0170(8) 0.0222(8) -0.0013(7) 0.0002(6) -0.0056(7)
C34 0.0246(9) 0.0175(9) 0.0287(9) 0.0001(7) -0.0011(7) -0.0057(7)
C35 0.0232(9) 0.0255(10) 0.0261(9) -0.0002(7) -0.0006(7) -0.0123(8)
C36 0.0258(9) 0.0370(11) 0.0184(8) -0.0049(8) -0.0029(7) -0.0127(8)
C37 0.0237(9) 0.0200(9) 0.0257(9) -0.0036(7) -0.0022(7) -0.0090(7)
C38 0.0319(10) 0.0196(9) 0.0293(10) -0.0079(7) 0.0011(8) -0.0101(8)
C39 0.0368(11) 0.0284(10) 0.0223(9) -0.0052(8) 0.0022(8) -0.0160(9)
C40 0.0291(10) 0.0390(12) 0.0328(11) -0.0043(9) 0.0025(8) -0.0217(9)
C41 0.0294(10) 0.0423(12) 0.0248(9) -0.0117(9) 0.0059(8) -0.0201(9)
C42 0.0279(10) 0.0202(9) 0.0281(9) -0.0016(7) 0.0018(8) -0.0112(8)
C43 0.0208(8) 0.0149(8) 0.0201(8) 0.0021(6) -0.0019(7) -0.0063(7)
C44 0.0259(9) 0.0272(10) 0.0290(10) -0.0043(8) -0.0007(8) -0.0142(8)
C45 0.0496(13) 0.0245(10) 0.0252(10) -0.0032(8) -0.0031(9) -0.0099(9)
C46 0.0260(10) 0.0330(11) 0.0233(9) -0.0042(8) 0.0050(7) -0.0145(8)
C47 0.0331(11) 0.0442(12) 0.0220(9) -0.0108(8) 0.0020(8) -0.0195(9)
C48 0.0141(8) 0.0276(10) 0.0287(9) -0.0043(8) -0.0005(7) -0.0036(7)
C49 0.0288(10) 0.0305(10) 0.0200(9) -0.0007(7) -0.0013(7) -0.0128(8)
C50 0.0231(9) 0.0204(9) 0.0261(9) -0.0045(7) -0.0024(7) -0.0044(7)
C51 0.0243(9) 0.0259(10) 0.0267(9) 0.0013(8) -0.0012(7) -0.0116(8)
C52 0.0276(10) 0.0259(10) 0.0412(12) -0.0113(9) 0.0084(9) -0.0067(8)
C53 0.0259(10) 0.0215(10) 0.0375(11) -0.0032(8) 0.0060(8) -0.0084(8)
C54 0.0256(9) 0.0177(9) 0.0239(9) -0.0001(7) -0.0018(7) -0.0085(7)
C55 0.0179(8) 0.0280(10) 0.0240(9) -0.0027(7) 0.0004(7) -0.0107(7)
C56 0.0283(10) 0.0393(12) 0.0312(10) -0.0180(9) 0.0081(8) -0.0168(9)
C57 0.0293(10) 0.0511(13) 0.0259(10) -0.0026(9) -0.0032(8) -0.0210(10)
C58 0.0397(12) 0.0403(12) 0.0270(10) -0.0173(9) -0.0035(9) -0.0101(10)
C59 0.0359(11) 0.0279(10) 0.0290(10) 0.0027(8) -0.0027(8) -0.0163(9)
C60 0.0373(12) 0.0447(13) 0.0350(11) -0.0157(10) 0.0077(9) -0.0249(10)
C61 0.0420(11) 0.0269(10) 0.0220(9) -0.0055(8) 0.0044(8) -0.0207(9)
C62 0.0200(9) 0.0210(9) 0.0345(10) -0.0012(8) -0.0049(8) 0.0017(7)
C63 0.0368(12) 0.0200(10) 0.0455(13) -0.0004(9) 0.0023(10) -0.0066(9)
C64 0.0313(10) 0.0371(11) 0.0295(10) -0.0122(9) 0.0018(8) -0.0148(9)
C65 0.0319(11) 0.0213(10) 0.0430(12) -0.0048(8) -0.0027(9) -0.0138(8)
C66 0.0270(10) 0.0253(10) 0.0516(13) -0.0041(9) 0.0037(9) -0.0136(8)
C67 0.0261(9) 0.0370(11) 0.0229(9) -0.0056(8) 0.0025(7) -0.0199(9)
C68 0.0488(13) 0.0409(12) 0.0278(10) -0.0136(9) 0.0066(9) -0.0232(11)
C69 0.0180(8) 0.0226(9) 0.0280(9) -0.0065(7) 0.0047(7) -0.0079(7)
C70 0.0523(14) 0.0312(11) 0.0238(10) 0.0008(8) -0.0021(9) -0.0078(10)
C71 0.0370(11) 0.0307(11) 0.0382(11) -0.0102(9) -0.0007(9) -0.0171(9)
C72 0.0391(12) 0.0310(11) 0.0463(13) -0.0188(10) 0.0227(10) -0.0202(10)
C73 0.0474(10) 0.0390(11) 0.0354(10) -0.0083(8) 0.0000(9) -0.0222(9)
C74 0.0374(12) 0.0572(16) 0.0480(14) -0.0308(12) 0.0113(10) -0.0207(11)
C75 0.0488(12) 0.0287(9) 0.0501(12) -0.0057(9) 0.0006(10) -0.0116(8)
C76 0.0419(13) 0.0429(14) 0.0563(15) 0.0028(11) 0.0038(11) -0.0262(11)
C77 0.0549(15) 0.0569(15) 0.0280(11) -0.0062(10) -0.0072(10) -0.0261(13)
C78 0.0465(13) 0.0405(13) 0.0315(11) -0.0002(9) 0.0017(10) -0.0224(11)
C79 0.0327(11) 0.0287(11) 0.0578(14) 0.0009(10) -0.0076(10) -0.0177(9)
C80 0.0458(14) 0.0364(13) 0.0622(17) -0.0206(12) -0.0121(12) -0.0009(11)
C81 0.0273(11) 0.0516(15) 0.0648(17) -0.0125(13) 0.0079(11) -0.0201(11)
B1 0.0184(9) 0.0176(9) 0.0157(8) -0.0016(7) -0.0011(7) -0.0045(7)
C83 0.0414(14) 0.0595(17) 0.0642(17) -0.0405(14) -0.0008(12) 0.0049(12)
C84 0.103(2) 0.0566(17) 0.0363(13) -0.0252(12) 0.0349(15) -0.0475(17)
C86 0.0403(15) 0.0476(16) 0.124(3) -0.0472(18) 0.0380(17) -0.0160(13)
C87 0.0416(15) 0.089(2) 0.079(2) 0.0468(18) -0.0139(14) -0.0399(16)
C1_1 0.108(5) 0.123(5) 0.105(5) -0.056(4) 0.038(4) -0.078(4)
C2_1 0.146(6) 0.063(4) 0.103(5) -0.035(3) 0.054(4) -0.030(4)
C3_1 0.068(2) 0.043(4) 0.066(3) 0.012(2) 0.016(2) -0.010(2)
C4_1 0.062(3) 0.063(3) 0.098(4) 0.028(3) -0.005(3) 0.006(2)
C5_1 0.042(3) 0.104(6) 0.064(4) 0.034(3) -0.004(3) -0.027(4)
C1_2 0.145(17) 0.25(3) 0.139(19) -0.01(2) 0.024(15) -0.154(19)
C2_2 0.074(8) 0.096(12) 0.087(8) -0.028(8) 0.015(7) -0.035(8)
C3_2 0.068(2) 0.043(4) 0.066(3) 0.012(2) 0.016(2) -0.010(2)
C4_2 0.105(9) 0.097(10) 0.048(6) 0.015(6) 0.015(6) -0.063(8)
C5_2 0.13(2) 0.057(12) 0.066(12) -0.004(10) -0.001(11) 0.010(11)
C1_3 0.084(4) 0.046(3) 0.092(4) -0.030(3) 0.008(3) -0.031(3)
C2_3 0.245(14) 0.100(9) 0.109(6) -0.052(5) 0.020(8) -0.102(9)
C3_3 0.150(9) 0.061(5) 0.129(8) -0.046(5) 0.017(6) -0.014(5)
C4_3 0.106(7) 0.057(4) 0.147(7) 0.001(4) 0.036(5) -0.025(4)
C5_3 0.077(5) 0.072(5) 0.102(7) -0.008(4) 0.021(4) 0.009(4)
C1_4 0.33(3) 0.32(3) 0.20(2) 0.03(2) -0.08(2) -0.06(3)
C2_4 0.189(17) 0.22(2) 0.19(2) 0.042(14) -0.004(14) -0.026(15)
C3_4 0.132(8) 0.073(7) 0.094(8) -0.012(6) 0.070(6) -0.014(5)
C4_4 0.168(10) 0.078(7) 0.130(11) 0.028(7) 0.044(7) -0.063(7)
C5_4 0.089(6) 0.056(6) 0.164(10) -0.068(6) 0.047(6) -0.034(4)
C1_5 0.0488(12) 0.0287(9) 0.0501(12) -0.0057(9) 0.0006(10) -0.0116(8)
C2_5 0.028(2) 0.0331(19) 0.055(4) -0.009(3) 0.003(3) -0.0166(18)
C3_5 0.0474(10) 0.0390(11) 0.0354(10) -0.0083(8) 0.0000(9) -0.0222(9)
C1_6 0.0488(12) 0.0287(9) 0.0501(12) -0.0057(9) 0.0006(10) -0.0116(8)
C2_6 0.028(2) 0.0331(19) 0.055(4) -0.009(3) 0.003(3) -0.0166(18)
C3_6 0.0474(10) 0.0390(11) 0.0354(10) -0.0083(8) 0.0000(9) -0.0222(9)

loop_
_atom_type_symbol
_atom_type_description
_atom_type_scat_dispersion_real
_atom_type_scat_dispersion_imag
_atom_type_scat_source
C C 0.0033 0.0016 'International Tables Vol C Tables 4.2.6.8 and 6.1.1.4'
K K 0.2009 0.2494 'International Tables Vol C Tables 4.2.6.8 and 6.1.1.4'
Ge Ge 0.1547 1.8001 'International Tables Vol C Tables 4.2.6.8 and 6.1.1.4'
O O 0.0106 0.0060 'International Tables Vol C Tables 4.2.6.8 and 6.1.1.4'
B B 0.0013 0.0007 'International Tables Vol C Tables 4.2.6.8 and 6.1.1.4'
H H 0.0000 0.0000 'International Tables Vol C Tables 4.2.6.8 and 6.1.1.4'
Cl Cl 0.1484 0.1585 'International Tables Vol C Tables 4.2.6.8 and 6.1.1.4'

loop_
_geom_angle_atom_site_label_1
_geom_angle_atom_site_label_2
_geom_angle_atom_site_label_3
_geom_angle
_geom_angle_site_symmetry_1
_geom_angle_site_symmetry_3
_geom_angle_publ_flag
C13 Ge2 C4 101.37(8) . . ?
C13 Ge2 B1 118.30(9) . . ?
C4 Ge2 B1 119.29(11) . . ?
C13 Ge2 K2 130.07(10) . . ?
C4 Ge2 K2 119.73(7) . . ?
B1 Ge2 K2 66.07(7) . . ?
C13 Ge2 K1 78.37(8) . . ?
C4 Ge2 K1 99.65(10) . . ?
B1 Ge2 K1 52.23(8) . . ?
K2 Ge2 K1 117.46(2) . . ?
B1 Ge20 C4 131.4(4) . . ?
B1 Ge20 C13 124.5(3) . . ?
C4 Ge20 C13 103.8(3) . . ?
B1 Ge20 K1 62.7(6) . . ?
C4 Ge20 K1 117.1(10) . . ?
C13 Ge20 K1 89.9(6) . . ?
B1 Ge20 K2 58.3(5) . . ?
C4 Ge20 K2 109.0(7) . . ?
C13 Ge20 K2 114.6(8) . . ?
K1 Ge20 K2 120.0(2) . . ?
B1 Ge1 C22 125.90(8) . . ?
B1 Ge1 C3 129.05(7) . . ?
C22 Ge1 C3 104.25(7) . . ?
B1 Ge1 K1 61.28(6) . . ?
C22 Ge1 K1 84.29(5) . . ?
C3 Ge1 K1 122.81(5) . . ?
B1 Ge1 K2 57.26(6) . . ?
C22 Ge1 K2 123.66(5) . . ?
C3 Ge1 K2 104.16(5) . . ?
K1 Ge1 K2 117.477(12) . . ?
Cl1 K2 B1 35.17(4) . . ?
Cl1 K2 C17 110.69(4) . . ?
B1 K2 C17 117.77(5) . . ?
Cl1 K2 C46 123.63(4) . . ?
B1 K2 C46 118.52(5) . . ?
C17 K2 C46 121.72(5) . . ?
Cl1 K2 C35 120.81(4) . . ?
B1 K2 C35 132.82(5) . . ?
C17 K2 C35 108.93(5) . . ?
C46 K2 C35 24.53(5) . . ?
Cl1 K2 C37 97.37(4) . . ?
B1 K2 C37 117.68(5) . . ?
C17 K2 C37 116.33(5) . . ?
C46 K2 C37 42.40(5) . . ?
C35 K2 C37 24.38(5) . . ?
Cl1 K2 Ge2 60.28(3) . . ?
B1 K2 Ge2 36.42(5) . . ?
C17 K2 Ge2 85.78(4) . . ?
C46 K2 Ge2 137.64(4) . . ?
C35 K2 Ge2 161.73(4) . . ?
C37 K2 Ge2 154.08(5) . . ?
Cl1 K2 C29 102.92(3) . . ?
B1 K2 C29 94.49(5) . . ?
C17 K2 C29 145.38(5) . . ?
C46 K2 C29 24.17(4) . . ?
C35 K2 C29 43.03(4) . . ?
C37 K2 C29 49.22(4) . . ?
Ge2 K2 C29 119.05(4) . . ?
Cl1 K2 C24 78.40(3) . . ?
B1 K2 C24 93.70(5) . . ?
C17 K2 C24 137.72(5) . . ?
C46 K2 C24 49.45(5) . . ?
C35 K2 C24 43.08(5) . . ?
C37 K2 C24 24.18(4) . . ?
Ge2 K2 C24 130.09(5) . . ?
C29 K2 C24 42.25(4) . . ?
Cl1 K2 C11 100.24(3) . . ?
B1 K2 C11 121.47(5) . . ?
C17 K2 C11 24.00(4) . . ?
C46 K2 C11 119.00(5) . . ?
C35 K2 C11 98.57(5) . . ?
C37 K2 C11 97.78(4) . . ?
Ge2 K2 C11 99.05(4) . . ?
C29 K2 C11 141.54(5) . . ?
C24 K2 C11 115.73(4) . . ?
Cl1 K2 C33 81.55(3) . . ?
B1 K2 C33 83.04(5) . . ?
C17 K2 C33 157.88(5) . . ?
C46 K2 C33 42.18(4) . . ?
C35 K2 C33 49.79(4) . . ?
C37 K2 C33 42.09(4) . . ?
Ge2 K2 C33 116.29(4) . . ?
C29 K2 C33 23.83(4) . . ?
C24 K2 C33 23.88(4) . . ?
C11 K2 C33 138.99(4) . . ?
Cl1 K2 C69 96.13(3) . . ?
B1 K2 C69 94.82(5) . . ?
C17 K2 C69 23.86(4) . . ?
C46 K2 C69 140.16(5) . . ?
C35 K2 C69 132.32(5) . . ?
C37 K2 C69 139.10(4) . . ?
Ge2 K2 C69 61.92(4) . . ?
C29 K2 C69 158.01(5) . . ?
C24 K2 C69 156.04(4) . . ?
C11 K2 C69 41.72(4) . . ?
C33 K2 C69 177.65(4) . . ?
O1 K1 B1 63.60(4) . . ?
O1 K1 C53 138.22(5) . . ?
B1 K1 C53 107.34(5) . . ?
O1 K1 C32 117.44(5) . . ?
B1 K1 C32 83.89(5) . . ?
C53 K1 C32 25.87(5) . . ?
O1 K1 C66 128.82(5) . . ?
B1 K1 C66 128.27(5) . . ?
C53 K1 C66 25.09(5) . . ?
C32 K1 C66 44.60(5) . . ?
O1 K1 Ge20 56.19(18) . . ?
B1 K1 Ge20 33.90(14) . . ?
C53 K1 Ge20 92.7(2) . . ?
C32 K1 Ge20 66.9(2) . . ?
C66 K1 Ge20 104.2(2) . . ?
O1 K1 C43 95.48(4) . . ?
B1 K1 C43 81.96(5) . . ?
C53 K1 C43 43.37(5) . . ?
C32 K1 C43 24.44(4) . . ?
C66 K1 C43 49.83(5) . . ?
Ge20 K1 C43 54.3(2) . . ?
O1 K1 Ge1 55.58(3) . . ?
B1 K1 Ge1 34.10(4) . . ?
C53 K1 Ge1 137.77(4) . . ?
C32 K1 Ge1 117.24(3) . . ?
C66 K1 Ge1 161.78(4) . . ?
Ge20 K1 Ge1 62.18(19) . . ?
C43 K1 Ge1 115.18(3) . . ?
O1 K1 C44 118.55(4) . . ?
B1 K1 C44 112.05(5) . . ?
C53 K1 C44 102.83(5) . . ?
C32 K1 C44 123.01(5) . . ?
C66 K1 C44 102.45(5) . . ?
Ge20 K1 C44 145.95(14) . . ?
C43 K1 C44 145.97(5) . . ?
Ge1 K1 C44 86.80(3) . . ?
O1 K1 C65 105.43(5) . . ?
B1 K1 C65 122.18(5) . . ?
C53 K1 C65 41.95(5) . . ?
C32 K1 C65 49.27(5) . . ?
C66 K1 C65 23.40(5) . . ?
Ge20 K1 C65 90.67(18) . . ?
C43 K1 C65 40.94(4) . . ?
Ge1 K1 C65 152.17(4) . . ?
C44 K1 C65 121.03(5) . . ?
O1 K1 Ge2 53.26(3) . . ?
B1 K1 Ge2 32.09(4) . . ?
C53 K1 Ge2 96.26(4) . . ?
C32 K1 Ge2 70.50(4) . . ?
C66 K1 Ge2 107.58(4) . . ?
C43 K1 Ge2 57.79(4) . . ?
Ge1 K1 Ge2 59.10(2) . . ?
C44 K1 Ge2 143.89(4) . . ?
C65 K1 Ge2 93.54(4) . . ?
B1 Cl1 K2 75.59(6) . . ?
C16 O1 C14 115.62(13) . . ?
C16 O1 K1 118.09(10) . . ?
C14 O1 K1 123.68(10) . . ?
C34 C2 C3 119.95(16) . . ?
C34 C2 C33 115.61(15) . . ?
C3 C2 C33 124.31(15) . . ?
C2 C3 C12 118.10(15) . . ?
C2 C3 Ge1 120.75(12) . . ?
C12 C3 Ge1 120.15(13) . . ?
C6 C4 C28 116.90(15) . . ?
C6 C4 Ge20 113.3(7) . . ?
C28 C4 Ge20 129.6(7) . . ?
C6 C4 Ge2 125.38(13) . . ?
C28 C4 Ge2 116.56(14) . . ?
C11 C5 C9 122.00(17) . . ?
C11 C5 H5 119.0 . . ?
C9 C5 H5 119.0 . . ?
C8 C6 C4 120.43(16) . . ?
C8 C6 C43 115.13(15) . . ?
C4 C6 C43 123.90(15) . . ?
C27 C7 C8 118.83(17) . . ?
C27 C7 H7 120.6 . . ?
C8 C7 H7 120.6 . . ?
C7 C8 C6 121.40(17) . . ?
C7 C8 H8 119.3 . . ?
C6 C8 H8 119.3 . . ?
C5 C9 C25 119.39(16) . . ?
C5 C9 C61 118.81(16) . . ?
C25 C9 C61 121.72(16) . . ?
C14 C10 C19 116.57(17) . . ?
C14 C10 C26 117.70(16) . . ?
C19 C10 C26 125.65(16) . . ?
C17 C11 C5 117.75(17) . . ?
C17 C11 C42 120.86(17) . . ?
C5 C11 C42 121.33(16) . . ?
C17 C11 K2 71.03(10) . . ?
C5 C11 K2 92.27(11) . . ?
C42 C11 K2 108.30(11) . . ?
C48 C12 C3 119.91(16) . . ?
C48 C12 C23 118.11(16) . . ?
C3 C12 C23 121.35(15) . . ?
C14 C13 C50 114.40(15) . . ?
C14 C13 Ge2 121.43(13) . . ?
C50 C13 Ge2 122.03(13) . . ?
C14 C13 Ge20 116.6(4) . . ?
C50 C13 Ge20 129.0(4) . . ?
C13 C14 C10 126.37(16) . . ?
C13 C14 O1 115.28(14) . . ?
C10 C14 O1 118.35(15) . . ?
C52 C15 C32 113.80(16) . . ?
C52 C15 C45 109.45(16) . . ?
C32 C15 C45 110.87(15) . . ?
C52 C15 H15 107.5 . . ?
C32 C15 H15 107.5 . . ?
C45 C15 H15 107.5 . . ?
C18 C16 C22 126.37(16) . . ?
C18 C16 O1 118.91(16) . . ?
C22 C16 O1 114.72(14) . . ?
C11 C17 C69 122.27(17) . . ?
C11 C17 K2 84.97(11) . . ?
C69 C17 K2 87.10(11) . . ?
C11 C17 H17 117.2 . . ?
C69 C17 H17 117.2 . . ?
K2 C17 H17 117.2 . . ?
C16 C18 C36 116.41(17) . . ?
C16 C18 C26 117.54(16) . . ?
C36 C18 C26 125.97(16) . . ?
C30 C19 C10 119.88(17) . . ?
C30 C19 H19 120.1 . . ?
C10 C19 H19 120.1 . . ?
C21 C20 C22 121.09(18) . . ?
C21 C20 H20 119.5 . . ?
C22 C20 H20 119.5 . . ?
C36 C21 C20 121.29(17) . . ?
C36 C21 H21 119.4 . . ?
C20 C21 H21 119.4 . . ?
C16 C22 C20 114.64(16) . . ?
C16 C22 Ge1 118.10(12) . . ?
C20 C22 Ge1 126.93(14) . . ?
C31 C23 C55 119.15(16) . . ?
C31 C23 C12 117.35(16) . . ?
C55 C23 C12 123.41(16) . . ?
C37 C24 C33 119.02(16) . . ?
C37 C24 C56 118.58(16) . . ?
C33 C24 C56 122.35(16) . . ?
C37 C24 K2 74.80(10) . . ?
C33 C24 K2 80.57(10) . . ?
C56 C24 K2 117.08(12) . . ?
C9 C25 C69 119.49(16) . . ?
C9 C25 C28 118.33(16) . . ?
C69 C25 C28 122.11(16) . . ?
C18 C26 C58 111.84(16) . . ?
C18 C26 C10 107.76(14) . . ?
C58 C26 C10 111.87(16) . . ?
C18 C26 C71 108.14(16) . . ?
C58 C26 C71 108.94(16) . . ?
C10 C26 C71 108.15(16) . . ?
C7 C27 C28 120.85(17) . . ?
C7 C27 H27 119.6 . . ?
C28 C27 H27 119.6 . . ?
C27 C28 C4 120.99(16) . . ?
C27 C28 C25 117.24(15) . . ?
C4 C28 C25 121.53(15) . . ?
C46 C29 C33 119.59(17) . . ?
C46 C29 C41 119.37(17) . . ?
C33 C29 C41 120.93(16) . . ?
C46 C29 K2 74.23(11) . . ?
C33 C29 K2 80.85(10) . . ?
C41 C29 K2 118.66(13) . . ?
C50 C30 C19 121.05(18) . . ?
C50 C30 H30 119.5 . . ?
C19 C30 H30 119.5 . . ?
C49 C31 C23 119.38(17) . . ?
C49 C31 C39 119.14(16) . . ?
C23 C31 C39 121.36(17) . . ?
C53 C32 C43 119.11(17) . . ?
C53 C32 C15 118.69(17) . . ?
C43 C32 C15 122.13(16) . . ?
C53 C32 K1 74.20(11) . . ?
C43 C32 K1 88.90(10) . . ?
C15 C32 K1 109.01(11) . . ?
C29 C33 C24 119.18(16) . . ?
C29 C33 C2 121.47(15) . . ?
C24 C33 C2 118.94(15) . . ?
C29 C33 K2 75.31(10) . . ?
C24 C33 K2 75.55(10) . . ?
C2 C33 K2 126.15(11) . . ?
C62 C34 C2 120.76(17) . . ?
C62 C34 H34 119.6 . . ?
C2 C34 H34 119.6 . . ?
C37 C35 C46 117.26(17) . . ?
C37 C35 C40 120.80(17) . . ?
C46 C35 C40 121.84(17) . . ?
C37 C35 K2 78.26(11) . . ?
C46 C35 K2 77.37(11) . . ?
C40 C35 K2 117.03(13) . . ?
C21 C36 C18 120.08(17) . . ?
C21 C36 H36 120.0 . . ?
C18 C36 H36 120.0 . . ?
C35 C37 C24 122.59(17) . . ?
C35 C37 K2 77.36(11) . . ?
C24 C37 K2 81.02(10) . . ?
C35 C37 H37 118.6 . . ?
C24 C37 H37 118.6 . . ?
K2 C37 H37 118.6 . . ?
C54 C38 C73 112.96(17) . . ?
C54 C38 C75 109.97(17) . . ?
C73 C38 C75 109.51(17) . . ?
C54 C38 H38 108.1 . . ?
C73 C38 H38 108.1 . . ?
C75 C38 H38 108.1 . . ?
C64 C39 C31 113.66(17) . . ?
C64 C39 C80 110.06(17) . . ?
C31 C39 C80 109.42(17) . . ?
C64 C39 H39 107.8 . . ?
C31 C39 H39 107.8 . . ?
C80 C39 H39 107.8 . . ?
C81 C40 C35 113.31(18) . . ?
C81 C40 C76 111.4(2) . . ?
C35 C40 C76 109.98(18) . . ?
C81 C40 H40 107.3 . . ?
C35 C40 H40 107.3 . . ?
C76 C40 H40 107.3 . . ?
C29 C41 C74 113.10(17) . . ?
C29 C41 C77 109.73(18) . . ?
C74 C41 C77 111.60(19) . . ?
C29 C41 H41 107.4 . . ?
C74 C41 H41 107.4 . . ?
C77 C41 H41 107.4 . . ?
C63 C42 C11 112.50(16) . . ?
C63 C42 C79 110.31(17) . . ?
C11 C42 C79 110.84(16) . . ?
C63 C42 H42 107.7 . . ?
C11 C42 H42 107.7 . . ?
C79 C42 H42 107.7 . . ?
C54 C43 C32 119.31(16) . . ?
C54 C43 C6 122.21(16) . . ?
C32 C43 C6 117.71(15) . . ?
C54 C43 K1 85.24(10) . . ?
C32 C43 K1 66.67(10) . . ?
C6 C43 K1 126.24(11) . . ?
C51 C44 C55 122.51(18) . . ?
C51 C44 K1 89.45(12) . . ?
C55 C44 K1 85.39(11) . . ?
C51 C44 H44 118.7 . . ?
C55 C44 H44 118.7 . . ?
K1 C44 H44 95.4 . . ?
C15 C45 H45A 109.5 . . ?
C15 C45 H45B 109.5 . . ?
H45A C45 H45B 109.5 . . ?
C15 C45 H45C 109.5 . . ?
H45A C45 H45C 109.5 . . ?
H45B C45 H45C 109.5 . . ?
C35 C46 C29 122.28(18) . . ?
C35 C46 K2 78.11(11) . . ?
C29 C46 K2 81.60(11) . . ?
C35 C46 H46 118.6 . . ?
C29 C46 H46 118.6 . . ?
K2 C46 H46 118.6 . . ?
C61 C47 H47A 109.5 . . ?
C61 C47 H47B 109.5 . . ?
H47A C47 H47B 109.5 . . ?
C61 C47 H47C 109.5 . . ?
H47A C47 H47C 109.5 . . ?
H47B C47 H47C 109.5 . . ?
C62 C48 C12 120.92(17) . . ?
C62 C48 H48 119.5 . . ?
C12 C48 H48 119.5 . . ?
C51 C49 C31 122.23(17) . . ?
C51 C49 H49 118.9 . . ?
C31 C49 H49 118.9 . . ?
C30 C50 C13 121.66(17) . . ?
C30 C50 H50 119.2 . . ?
C13 C50 H50 119.2 . . ?
C49 C51 C44 117.54(17) . . ?
C49 C51 C59 122.87(17) . . ?
C44 C51 C59 119.44(17) . . ?
C15 C52 H52A 109.5 . . ?
C15 C52 H52B 109.5 . . ?
H52A C52 H52B 109.5 . . ?
C15 C52 H52C 109.5 . . ?
H52A C52 H52C 109.5 . . ?
H52B C52 H52C 109.5 . . ?
C66 C53 C32 122.09(19) . . ?
C66 C53 K1 85.28(13) . . ?
C32 C53 K1 79.93(11) . . ?
C66 C53 H53 118.2 . . ?
C32 C53 H53 118.2 . . ?
K1 C53 H53 118.2 . . ?
C65 C54 C43 119.29(18) . . ?
C65 C54 C38 117.95(16) . . ?
C43 C54 C38 122.59(16) . . ?
C44 C55 C23 119.11(17) . . ?
C44 C55 C67 119.49(16) . . ?
C23 C55 C67 121.16(16) . . ?
C24 C56 C83 110.56(19) . . ?
C24 C56 C68 113.13(17) . . ?
C83 C56 C68 109.59(18) . . ?
C24 C56 H56 107.8 . . ?
C83 C56 H56 107.8 . . ?
C68 C56 H56 107.8 . . ?
C67 C57 H57A 109.5 . . ?
C67 C57 H57B 109.5 . . ?
H57A C57 H57B 109.5 . . ?
C67 C57 H57C 109.5 . . ?
H57A C57 H57C 109.5 . . ?
H57B C57 H57C 109.5 . . ?
C26 C58 H58A 109.5 . . ?
C26 C58 H58B 109.5 . . ?
H58A C58 H58B 109.5 . . ?
C26 C58 H58C 109.5 . . ?
H58A C58 H58C 109.5 . . ?
H58B C58 H58C 109.5 . . ?
C78 C59 C87 109.3(2) . . ?
C78 C59 C51 114.17(17) . . ?
C87 C59 C51 110.42(18) . . ?
C78 C59 H59 107.6 . . ?
C87 C59 H59 107.6 . . ?
C51 C59 H59 107.6 . . ?
C67 C60 H60A 109.5 . . ?
C67 C60 H60B 109.5 . . ?
H60A C60 H60B 109.5 . . ?
C67 C60 H60C 109.5 . . ?
H60A C60 H60C 109.5 . . ?
H60B C60 H60C 109.5 . . ?
C47 C61 C9 113.85(17) . . ?
C47 C61 C70 109.91(16) . . ?
C9 C61 C70 109.97(17) . . ?
C47 C61 H61 107.6 . . ?
C9 C61 H61 107.6 . . ?
C70 C61 H61 107.6 . . ?
C48 C62 C34 119.59(17) . . ?
C48 C62 H62 120.2 . . ?
C34 C62 H62 120.2 . . ?
C42 C63 H63A 109.5 . . ?
C42 C63 H63B 109.5 . . ?
H63A C63 H63B 109.5 . . ?
C42 C63 H63C 109.5 . . ?
H63A C63 H63C 109.5 . . ?
H63B C63 H63C 109.5 . . ?
C39 C64 H64A 109.5 . . ?
C39 C64 H64B 109.5 . . ?
H64A C64 H64B 109.5 . . ?
C39 C64 H64C 109.5 . . ?
H64A C64 H64C 109.5 . . ?
H64B C64 H64C 109.5 . . ?
C66 C65 C54 122.23(18) . . ?
C66 C65 K1 69.61(12) . . ?
C54 C65 K1 83.05(11) . . ?
C66 C65 H65 118.9 . . ?
C54 C65 H65 118.9 . . ?
K1 C65 H65 119.1 . . ?
C65 C66 C53 117.91(18) . . ?
C65 C66 C2_6 125.2(5) . . ?
C53 C66 C2_6 115.4(5) . . ?
C65 C66 C2_5 119.0(4) . . ?
C53 C66 C2_5 122.9(4) . . ?
C65 C66 K1 86.99(13) . . ?
C53 C66 K1 69.63(12) . . ?
C2_6 C66 K1 123.5(4) . . ?
C2_5 C66 K1 108.6(2) . . ?
C55 C67 C60 114.03(18) . . ?
C55 C67 C57 108.94(16) . . ?
C60 C67 C57 110.78(16) . . ?
C55 C67 H67 107.6 . . ?
C60 C67 H67 107.6 . . ?
C57 C67 H67 107.6 . . ?
C56 C68 H68A 109.5 . . ?
C56 C68 H68B 109.5 . . ?
H68A C68 H68B 109.5 . . ?
C56 C68 H68C 109.5 . . ?
H68A C68 H68C 109.5 . . ?
H68B C68 H68C 109.5 . . ?
C17 C69 C25 119.07(16) . . ?
C17 C69 C72 120.23(17) . . ?
C25 C69 C72 120.60(17) . . ?
C17 C69 K2 69.03(10) . . ?
C25 C69 K2 92.12(11) . . ?
C72 C69 K2 111.49(13) . . ?
C61 C70 H70A 109.5 . . ?
C61 C70 H70B 109.5 . . ?
H70A C70 H70B 109.5 . . ?
C61 C70 H70C 109.5 . . ?
H70A C70 H70C 109.5 . . ?
H70B C70 H70C 109.5 . . ?
C26 C71 H71A 109.5 . . ?
C26 C71 H71B 109.5 . . ?
H71A C71 H71B 109.5 . . ?
C26 C71 H71C 109.5 . . ?
H71A C71 H71C 109.5 . . ?
H71B C71 H71C 109.5 . . ?
C69 C72 C84 113.3(2) . . ?
C69 C72 C86 109.6(2) . . ?
C84 C72 C86 111.4(2) . . ?
C69 C72 H72 107.4 . . ?
C84 C72 H72 107.4 . . ?
C86 C72 H72 107.4 . . ?
C38 C73 H73A 109.5 . . ?
C38 C73 H73B 109.5 . . ?
H73A C73 H73B 109.5 . . ?
C38 C73 H73C 109.5 . . ?
H73A C73 H73C 109.5 . . ?
H73B C73 H73C 109.5 . . ?
C41 C74 H74A 109.5 . . ?
C41 C74 H74B 109.5 . . ?
H74A C74 H74B 109.5 . . ?
C41 C74 H74C 109.5 . . ?
H74A C74 H74C 109.5 . . ?
H74B C74 H74C 109.5 . . ?
C38 C75 H75A 109.5 . . ?
C38 C75 H75B 109.5 . . ?
H75A C75 H75B 109.5 . . ?
C38 C75 H75C 109.5 . . ?
H75A C75 H75C 109.5 . . ?
H75B C75 H75C 109.5 . . ?
C40 C76 H76A 109.5 . . ?
C40 C76 H76B 109.5 . . ?
H76A C76 H76B 109.5 . . ?
C40 C76 H76C 109.5 . . ?
H76A C76 H76C 109.5 . . ?
H76B C76 H76C 109.5 . . ?
C41 C77 H77A 109.5 . . ?
C41 C77 H77B 109.5 . . ?
H77A C77 H77B 109.5 . . ?
C41 C77 H77C 109.5 . . ?
H77A C77 H77C 109.5 . . ?
H77B C77 H77C 109.5 . . ?
C59 C78 H78A 109.5 . . ?
C59 C78 H78B 109.5 . . ?
H78A C78 H78B 109.5 . . ?
C59 C78 H78C 109.5 . . ?
H78A C78 H78C 109.5 . . ?
H78B C78 H78C 109.5 . . ?
C42 C79 H79A 109.5 . . ?
C42 C79 H79B 109.5 . . ?
H79A C79 H79B 109.5 . . ?
C42 C79 H79C 109.5 . . ?
H79A C79 H79C 109.5 . . ?
H79B C79 H79C 109.5 . . ?
C39 C80 H80A 109.5 . . ?
C39 C80 H80B 109.5 . . ?
H80A C80 H80B 109.5 . . ?
C39 C80 H80C 109.5 . . ?
H80A C80 H80C 109.5 . . ?
H80B C80 H80C 109.5 . . ?
C40 C81 H81A 109.5 . . ?
C40 C81 H81B 109.5 . . ?
H81A C81 H81B 109.5 . . ?
C40 C81 H81C 109.5 . . ?
H81A C81 H81C 109.5 . . ?
H81B C81 H81C 109.5 . . ?
Cl1 B1 Ge20 113.6(2) . . ?
Cl1 B1 Ge1 110.63(10) . . ?
Ge20 B1 Ge1 133.4(2) . . ?
Cl1 B1 Ge2 110.87(9) . . ?
Ge1 B1 Ge2 129.40(10) . . ?
Cl1 B1 K1 123.43(9) . . ?
Ge20 B1 K1 83.4(7) . . ?
Ge1 B1 K1 84.62(6) . . ?
Ge2 B1 K1 95.68(9) . . ?
Cl1 B1 K2 69.24(6) . . ?
Ge20 B1 K2 90.7(8) . . ?
Ge1 B1 K2 91.43(7) . . ?
Ge2 B1 K2 77.51(9) . . ?
K1 B1 K2 167.30(7) . . ?
C56 C83 H83A 109.5 . . ?
C56 C83 H83B 109.5 . . ?
H83A C83 H83B 109.5 . . ?
C56 C83 H83C 109.5 . . ?
H83A C83 H83C 109.5 . . ?
H83B C83 H83C 109.5 . . ?
C72 C84 H84A 109.5 . . ?
C72 C84 H84B 109.5 . . ?
H84A C84 H84B 109.5 . . ?
C72 C84 H84C 109.5 . . ?
H84A C84 H84C 109.5 . . ?
H84B C84 H84C 109.5 . . ?
C72 C86 H86A 109.5 . . ?
C72 C86 H86B 109.5 . . ?
H86A C86 H86B 109.5 . . ?
C72 C86 H86C 109.5 . . ?
H86A C86 H86C 109.5 . . ?
H86B C86 H86C 109.5 . . ?
C59 C87 H87A 109.5 . . ?
C59 C87 H87B 109.5 . . ?
H87A C87 H87B 109.5 . . ?
C59 C87 H87C 109.5 . . ?
H87A C87 H87C 109.5 . . ?
H87B C87 H87C 109.5 . . ?
C2_1 C1_1 H1A_1 109.5 . . ?
C2_1 C1_1 H1B_1 109.5 . . ?
H1A_1 C1_1 H1B_1 109.5 . . ?
C2_1 C1_1 H1C_1 109.5 . . ?
H1A_1 C1_1 H1C_1 109.5 . . ?
H1B_1 C1_1 H1C_1 109.5 . . ?
C1_1 C2_1 C3_1 112.9(6) . . ?
C1_1 C2_1 H2A_1 109.0 . . ?
C3_1 C2_1 H2A_1 109.0 . . ?
C1_1 C2_1 H2B_1 109.0 . . ?
C3_1 C2_1 H2B_1 109.0 . . ?
H2A_1 C2_1 H2B_1 107.8 . . ?
C2_1 C3_1 C4_1 112.6(6) . . ?
C2_1 C3_1 H3A_1 109.1 . . ?
C4_1 C3_1 H3A_1 109.1 . . ?
C2_1 C3_1 H3B_1 109.1 . . ?
C4_1 C3_1 H3B_1 109.1 . . ?
H3A_1 C3_1 H3B_1 107.8 . . ?
C5_1 C4_1 C3_1 113.8(5) . . ?
C5_1 C4_1 H4A_1 108.8 . . ?
C3_1 C4_1 H4A_1 108.8 . . ?
C5_1 C4_1 H4B_1 108.8 . . ?
C3_1 C4_1 H4B_1 108.8 . . ?
H4A_1 C4_1 H4B_1 107.7 . . ?
C4_1 C5_1 H5A_1 109.5 . . ?
C4_1 C5_1 H5B_1 109.5 . . ?
H5A_1 C5_1 H5B_1 109.5 . . ?
C4_1 C5_1 H5C_1 109.5 . . ?
H5A_1 C5_1 H5C_1 109.5 . . ?
H5B_1 C5_1 H5C_1 109.5 . . ?
C2_2 C1_2 H1A_2 109.5 . . ?
C2_2 C1_2 H1B_2 109.5 . . ?
H1A_2 C1_2 H1B_2 109.5 . . ?
C2_2 C1_2 H1C_2 109.5 . . ?
H1A_2 C1_2 H1C_2 109.5 . . ?
H1B_2 C1_2 H1C_2 109.5 . . ?
C1_2 C2_2 C3_2 109.4(15) . . ?
C1_2 C2_2 H2A_2 109.8 . . ?
C3_2 C2_2 H2A_2 109.8 . . ?
C1_2 C2_2 H2B_2 109.8 . . ?
C3_2 C2_2 H2B_2 109.8 . . ?
H2A_2 C2_2 H2B_2 108.2 . . ?
C4_2 C3_2 C2_2 114.2(13) . . ?
C4_2 C3_2 H3A_2 108.7 . . ?
C2_2 C3_2 H3A_2 108.7 . . ?
C4_2 C3_2 H3B_2 108.7 . . ?
C2_2 C3_2 H3B_2 108.7 . . ?
H3A_2 C3_2 H3B_2 107.6 . . ?
C5_2 C4_2 C3_2 110.7(14) . . ?
C5_2 C4_2 H4A_2 109.5 . . ?
C3_2 C4_2 H4A_2 109.5 . . ?
C5_2 C4_2 H4B_2 109.5 . . ?
C3_2 C4_2 H4B_2 109.5 . . ?
H4A_2 C4_2 H4B_2 108.1 . . ?
C4_2 C5_2 H5A_2 109.5 . . ?
C4_2 C5_2 H5B_2 109.5 . . ?
H5A_2 C5_2 H5B_2 109.5 . . ?
C4_2 C5_2 H5C_2 109.5 . . ?
H5A_2 C5_2 H5C_2 109.5 . . ?
H5B_2 C5_2 H5C_2 109.5 . . ?
C2_3 C1_3 H1A_3 109.5 . . ?
C2_3 C1_3 H1B_3 109.5 . . ?
H1A_3 C1_3 H1B_3 109.5 . . ?
C2_3 C1_3 H1C_3 109.5 . . ?
H1A_3 C1_3 H1C_3 109.5 . . ?
H1B_3 C1_3 H1C_3 109.5 . . ?
C3_3 C2_3 C1_3 114.6(9) . . ?
C3_3 C2_3 H2A_3 108.6 . . ?
C1_3 C2_3 H2A_3 108.6 . . ?
C3_3 C2_3 H2B_3 108.6 . . ?
C1_3 C2_3 H2B_3 108.6 . . ?
H2A_3 C2_3 H2B_3 107.6 . . ?
C2_3 C3_3 C4_3 118.1(10) . . ?
C2_3 C3_3 H3A_3 107.8 . . ?
C4_3 C3_3 H3A_3 107.8 . . ?
C2_3 C3_3 H3B_3 107.8 . . ?
C4_3 C3_3 H3B_3 107.8 . . ?
H3A_3 C3_3 H3B_3 107.1 . . ?
C3_3 C4_3 C5_3 106.5(7) . . ?
C3_3 C4_3 H4A_3 110.4 . . ?
C5_3 C4_3 H4A_3 110.4 . . ?
C3_3 C4_3 H4B_3 110.4 . . ?
C5_3 C4_3 H4B_3 110.4 . . ?
H4A_3 C4_3 H4B_3 108.6 . . ?
C4_3 C5_3 H5A_3 109.5 . . ?
C4_3 C5_3 H5B_3 109.5 . . ?
H5A_3 C5_3 H5B_3 109.5 . . ?
C4_3 C5_3 H5C_3 109.5 . . ?
H5A_3 C5_3 H5C_3 109.5 . . ?
H5B_3 C5_3 H5C_3 109.5 . . ?
C2_4 C1_4 H1A_4 109.5 . . ?
C2_4 C1_4 H1B_4 109.5 . . ?
H1A_4 C1_4 H1B_4 109.5 . . ?
C2_4 C1_4 H1C_4 109.5 . . ?
H1A_4 C1_4 H1C_4 109.5 . . ?
H1B_4 C1_4 H1C_4 109.5 . . ?
C1_4 C2_4 C3_4 101.5(15) . . ?
C1_4 C2_4 H2A_4 111.5 . . ?
C3_4 C2_4 H2A_4 111.5 . . ?
C1_4 C2_4 H2B_4 111.5 . . ?
C3_4 C2_4 H2B_4 111.5 . . ?
H2A_4 C2_4 H2B_4 109.3 . . ?
C2_4 C3_4 C4_4 104.4(12) . . ?
C2_4 C3_4 H3A_4 110.9 . . ?
C4_4 C3_4 H3A_4 110.9 . . ?
C2_4 C3_4 H3B_4 110.9 . . ?
C4_4 C3_4 H3B_4 110.9 . . ?
H3A_4 C3_4 H3B_4 108.9 . . ?
C5_4 C4_4 C3_4 111.1(9) . . ?
C5_4 C4_4 H4A_4 109.4 . . ?
C3_4 C4_4 H4A_4 109.4 . . ?
C5_4 C4_4 H4B_4 109.4 . . ?
C3_4 C4_4 H4B_4 109.4 . . ?
H4A_4 C4_4 H4B_4 108.0 . . ?
C4_4 C5_4 H5A_4 109.5 . . ?
C4_4 C5_4 H5B_4 109.5 . . ?
H5A_4 C5_4 H5B_4 109.5 . . ?
C4_4 C5_4 H5C_4 109.5 . . ?
H5A_4 C5_4 H5C_4 109.5 . . ?
H5B_4 C5_4 H5C_4 109.5 . . ?
C2_5 C1_5 H1A_5 109.5 . . ?
C2_5 C1_5 H1B_5 109.5 . . ?
H1A_5 C1_5 H1B_5 109.5 . . ?
C2_5 C1_5 H1C_5 109.5 . . ?
H1A_5 C1_5 H1C_5 109.5 . . ?
H1B_5 C1_5 H1C_5 109.5 . . ?
C1_5 C2_5 C3_5 111.2(5) . . ?
C1_5 C2_5 C66 108.7(5) . . ?
C3_5 C2_5 C66 114.6(5) . . ?
C1_5 C2_5 H2_5 107.3 . . ?
C3_5 C2_5 H2_5 107.3 . . ?
C66 C2_5 H2_5 107.3 . . ?
C2_5 C3_5 H3A_5 109.5 . . ?
C2_5 C3_5 H3B_5 109.5 . . ?
H3A_5 C3_5 H3B_5 109.5 . . ?
C2_5 C3_5 H3C_5 109.5 . . ?
H3A_5 C3_5 H3C_5 109.5 . . ?
H3B_5 C3_5 H3C_5 109.5 . . ?
C2_6 C1_6 H1A_6 109.5 . . ?
C2_6 C1_6 H1B_6 109.5 . . ?
H1A_6 C1_6 H1B_6 109.5 . . ?
C2_6 C1_6 H1C_6 109.5 . . ?
H1A_6 C1_6 H1C_6 109.5 . . ?
H1B_6 C1_6 H1C_6 109.5 . . ?
C1_6 C2_6 C66 116.1(9) . . ?
C1_6 C2_6 C3_6 112.7(8) . . ?
C66 C2_6 C3_6 106.4(7) . . ?
C1_6 C2_6 H2_6 107.0 . . ?
C66 C2_6 H2_6 107.0 . . ?
C3_6 C2_6 H2_6 107.0 . . ?
C2_6 C3_6 H3A_6 109.5 . . ?
C2_6 C3_6 H3B_6 109.5 . . ?
H3A_6 C3_6 H3B_6 109.5 . . ?
C2_6 C3_6 H3C_6 109.5 . . ?
H3A_6 C3_6 H3C_6 109.5 . . ?
H3B_6 C3_6 H3C_6 109.5 . . ?

loop_
_geom_bond_atom_site_label_1
_geom_bond_atom_site_label_2
_geom_bond_distance
_geom_bond_site_symmetry_2
_geom_bond_publ_flag
Ge2 C13 1.9936(18) . ?
Ge2 C4 2.0191(19) . ?
Ge2 B1 2.045(2) . ?
Ge2 K2 3.3632(19) . ?
Ge2 K1 3.831(2) . ?
Ge20 B1 1.910(8) . ?
Ge20 C4 1.938(5) . ?
Ge20 C13 2.007(7) . ?
Ge20 K1 3.40(2) . ?
Ge20 K2 3.702(19) . ?
Ge1 B1 1.9454(19) . ?
Ge1 C22 1.9495(17) . ?
Ge1 C3 1.9729(17) . ?
Ge1 K1 3.4547(5) . ?
Ge1 K2 3.7423(5) . ?
K2 Cl1 3.0399(6) . ?
K2 B1 3.149(2) . ?
K2 C17 3.2296(19) . ?
K2 C46 3.282(2) . ?
K2 C35 3.2912(19) . ?
K2 C37 3.3024(19) . ?
K2 C29 3.3737(19) . ?
K2 C24 3.3801(18) . ?
K2 C11 3.4019(18) . ?
K2 C33 3.4433(17) . ?
K2 C69 3.4542(19) . ?
K1 O1 2.6807(13) . ?
K1 B1 3.043(2) . ?
K1 C53 3.081(2) . ?
K1 C32 3.1528(19) . ?
K1 C66 3.276(2) . ?
K1 C43 3.4330(18) . ?
K1 C44 3.487(2) . ?
K1 C65 3.490(2) . ?
Cl1 B1 1.8725(19) . ?
O1 C16 1.392(2) . ?
O1 C14 1.395(2) . ?
C2 C34 1.401(2) . ?
C2 C3 1.407(2) . ?
C2 C33 1.520(2) . ?
C3 C12 1.420(2) . ?
C4 C6 1.413(2) . ?
C4 C28 1.417(2) . ?
C5 C11 1.394(3) . ?
C5 C9 1.396(3) . ?
C5 H5 0.9500 . ?
C6 C8 1.400(2) . ?
C6 C43 1.511(2) . ?
C7 C27 1.384(3) . ?
C7 C8 1.385(3) . ?
C7 H7 0.9500 . ?
C8 H8 0.9500 . ?
C9 C25 1.408(2) . ?
C9 C61 1.533(3) . ?
C10 C14 1.392(2) . ?
C10 C19 1.393(3) . ?
C10 C26 1.536(3) . ?
C11 C17 1.389(3) . ?
C11 C42 1.521(3) . ?
C12 C48 1.395(3) . ?
C12 C23 1.510(2) . ?
C13 C14 1.390(2) . ?
C13 C50 1.404(3) . ?
C15 C52 1.526(3) . ?
C15 C32 1.527(2) . ?
C15 C45 1.533(3) . ?
C15 H15 1.0000 . ?
C16 C18 1.390(2) . ?
C16 C22 1.392(3) . ?
C17 C69 1.399(3) . ?
C17 H17 1.0000 . ?
C18 C36 1.396(3) . ?
C18 C26 1.528(3) . ?
C19 C30 1.390(3) . ?
C19 H19 0.9500 . ?
C20 C21 1.390(3) . ?
C20 C22 1.410(2) . ?
C20 H20 0.9500 . ?
C21 C36 1.388(3) . ?
C21 H21 0.9500 . ?
C23 C31 1.409(3) . ?
C23 C55 1.417(3) . ?
C24 C37 1.402(3) . ?
C24 C33 1.413(2) . ?
C24 C56 1.530(3) . ?
C25 C69 1.408(3) . ?
C25 C28 1.506(2) . ?
C26 C58 1.532(3) . ?
C26 C71 1.545(3) . ?
C27 C28 1.398(2) . ?
C27 H27 0.9500 . ?
C29 C46 1.396(3) . ?
C29 C33 1.409(3) . ?
C29 C41 1.517(3) . ?
C30 C50 1.388(3) . ?
C30 H30 0.9500 . ?
C31 C49 1.400(3) . ?
C31 C39 1.525(3) . ?
C32 C53 1.397(3) . ?
C32 C43 1.420(3) . ?
C34 C62 1.386(3) . ?
C34 H34 0.9500 . ?
C35 C37 1.392(3) . ?
C35 C46 1.396(3) . ?
C35 C40 1.523(3) . ?
C36 H36 0.9500 . ?
C37 H37 1.0000 . ?
C38 C54 1.520(3) . ?
C38 C73 1.531(3) . ?
C38 C75 1.533(3) . ?
C38 H38 1.0000 . ?
C39 C64 1.525(3) . ?
C39 C80 1.532(3) . ?
C39 H39 1.0000 . ?
C40 C81 1.522(3) . ?
C40 C76 1.528(3) . ?
C40 H40 1.0000 . ?
C41 C74 1.521(3) . ?
C41 C77 1.534(3) . ?
C41 H41 1.0000 . ?
C42 C63 1.521(3) . ?
C42 C79 1.529(3) . ?
C42 H42 1.0000 . ?
C43 C54 1.405(2) . ?
C44 C51 1.393(3) . ?
C44 C55 1.395(3) . ?
C44 H44 0.9500 . ?
C45 H45A 0.9800 . ?
C45 H45B 0.9800 . ?
C45 H45C 0.9800 . ?
C46 H46 1.0000 . ?
C47 C61 1.524(3) . ?
C47 H47A 0.9800 . ?
C47 H47B 0.9800 . ?
C47 H47C 0.9800 . ?
C48 C62 1.379(3) . ?
C48 H48 0.9500 . ?
C49 C51 1.392(3) . ?
C49 H49 0.9500 . ?
C50 H50 0.9500 . ?
C51 C59 1.527(3) . ?
C52 H52A 0.9800 . ?
C52 H52B 0.9800 . ?
C52 H52C 0.9800 . ?
C53 C66 1.394(3) . ?
C53 H53 1.0000 . ?
C54 C65 1.401(3) . ?
C55 C67 1.512(3) . ?
C56 C83 1.532(3) . ?
C56 C68 1.533(3) . ?
C56 H56 1.0000 . ?
C57 C67 1.541(3) . ?
C57 H57A 0.9800 . ?
C57 H57B 0.9800 . ?
C57 H57C 0.9800 . ?
C58 H58A 0.9800 . ?
C58 H58B 0.9800 . ?
C58 H58C 0.9800 . ?
C59 C78 1.517(3) . ?
C59 C87 1.520(3) . ?
C59 H59 1.0000 . ?
C60 C67 1.529(3) . ?
C60 H60A 0.9800 . ?
C60 H60B 0.9800 . ?
C60 H60C 0.9800 . ?
C61 C70 1.534(3) . ?
C61 H61 1.0000 . ?
C62 H62 0.9500 . ?
C63 H63A 0.9800 . ?
C63 H63B 0.9800 . ?
C63 H63C 0.9800 . ?
C64 H64A 0.9800 . ?
C64 H64B 0.9800 . ?
C64 H64C 0.9800 . ?
C65 C66 1.388(3) . ?
C65 H65 0.9500 . ?
C66 C2_6 1.526(14) . ?
C66 C2_5 1.543(9) . ?
C67 H67 1.0000 . ?
C68 H68A 0.9800 . ?
C68 H68B 0.9800 . ?
C68 H68C 0.9800 . ?
C69 C72 1.519(3) . ?
C70 H70A 0.9800 . ?
C70 H70B 0.9800 . ?
C70 H70C 0.9800 . ?
C71 H71A 0.9800 . ?
C71 H71B 0.9800 . ?
C71 H71C 0.9800 . ?
C72 C84 1.524(4) . ?
C72 C86 1.540(4) . ?
C72 H72 1.0000 . ?
C73 H73A 0.9800 . ?
C73 H73B 0.9800 . ?
C73 H73C 0.9800 . ?
C74 H74A 0.9800 . ?
C74 H74B 0.9800 . ?
C74 H74C 0.9800 . ?
C75 H75A 0.9800 . ?
C75 H75B 0.9800 . ?
C75 H75C 0.9800 . ?
C76 H76A 0.9800 . ?
C76 H76B 0.9800 . ?
C76 H76C 0.9800 . ?
C77 H77A 0.9800 . ?
C77 H77B 0.9800 . ?
C77 H77C 0.9800 . ?
C78 H78A 0.9800 . ?
C78 H78B 0.9800 . ?
C78 H78C 0.9800 . ?
C79 H79A 0.9800 . ?
C79 H79B 0.9800 . ?
C79 H79C 0.9800 . ?
C80 H80A 0.9800 . ?
C80 H80B 0.9800 . ?
C80 H80C 0.9800 . ?
C81 H81A 0.9800 . ?
C81 H81B 0.9800 . ?
C81 H81C 0.9800 . ?
C83 H83A 0.9800 . ?
C83 H83B 0.9800 . ?
C83 H83C 0.9800 . ?
C84 H84A 0.9800 . ?
C84 H84B 0.9800 . ?
C84 H84C 0.9800 . ?
C86 H86A 0.9800 . ?
C86 H86B 0.9800 . ?
C86 H86C 0.9800 . ?
C87 H87A 0.9800 . ?
C87 H87B 0.9800 . ?
C87 H87C 0.9800 . ?
C1_1 C2_1 1.510(9) . ?
C1_1 H1A_1 0.9800 . ?
C1_1 H1B_1 0.9800 . ?
C1_1 H1C_1 0.9800 . ?
C2_1 C3_1 1.517(7) . ?
C2_1 H2A_1 0.9900 . ?
C2_1 H2B_1 0.9900 . ?
C3_1 C4_1 1.517(7) . ?
C3_1 H3A_1 0.9900 . ?
C3_1 H3B_1 0.9900 . ?
C4_1 C5_1 1.497(9) . ?
C4_1 H4A_1 0.9900 . ?
C4_1 H4B_1 0.9900 . ?
C5_1 H5A_1 0.9800 . ?
C5_1 H5B_1 0.9800 . ?
C5_1 H5C_1 0.9800 . ?
C1_2 C2_2 1.497(13) . ?
C1_2 H1A_2 0.9800 . ?
C1_2 H1B_2 0.9800 . ?
C1_2 H1C_2 0.9800 . ?
C2_2 C3_2 1.515(13) . ?
C2_2 H2A_2 0.9900 . ?
C2_2 H2B_2 0.9900 . ?
C3_2 C4_2 1.502(13) . ?
C3_2 H3A_2 0.9900 . ?
C3_2 H3B_2 0.9900 . ?
C4_2 C5_2 1.487(13) . ?
C4_2 H4A_2 0.9900 . ?
C4_2 H4B_2 0.9900 . ?
C5_2 H5A_2 0.9800 . ?
C5_2 H5B_2 0.9800 . ?
C5_2 H5C_2 0.9800 . ?
C1_3 C2_3 1.476(10) . ?
C1_3 H1A_3 0.9800 . ?
C1_3 H1B_3 0.9800 . ?
C1_3 H1C_3 0.9800 . ?
C2_3 C3_3 1.470(11) . ?
C2_3 H2A_3 0.9900 . ?
C2_3 H2B_3 0.9900 . ?
C3_3 C4_3 1.503(10) . ?
C3_3 H3A_3 0.9900 . ?
C3_3 H3B_3 0.9900 . ?
C4_3 C5_3 1.555(10) . ?
C4_3 H4A_3 0.9900 . ?
C4_3 H4B_3 0.9900 . ?
C5_3 H5A_3 0.9800 . ?
C5_3 H5B_3 0.9800 . ?
C5_3 H5C_3 0.9800 . ?
C1_4 C2_4 1.502(14) . ?
C1_4 H1A_4 0.9800 . ?
C1_4 H1B_4 0.9800 . ?
C1_4 H1C_4 0.9800 . ?
C2_4 C3_4 1.512(13) . ?
C2_4 H2A_4 0.9900 . ?
C2_4 H2B_4 0.9900 . ?
C3_4 C4_4 1.584(11) . ?
C3_4 H3A_4 0.9900 . ?
C3_4 H3B_4 0.9900 . ?
C4_4 C5_4 1.557(12) . ?
C4_4 H4A_4 0.9900 . ?
C4_4 H4B_4 0.9900 . ?
C5_4 H5A_4 0.9800 . ?
C5_4 H5B_4 0.9800 . ?
C5_4 H5C_4 0.9800 . ?
C1_5 C2_5 1.523(7) . ?
C1_5 H1A_5 0.9800 . ?
C1_5 H1B_5 0.9800 . ?
C1_5 H1C_5 0.9800 . ?
C2_5 C3_5 1.531(6) . ?
C2_5 H2_5 1.0000 . ?
C3_5 H3A_5 0.9800 . ?
C3_5 H3B_5 0.9800 . ?
C3_5 H3C_5 0.9800 . ?
C1_6 C2_6 1.502(9) . ?
C1_6 H1A_6 0.9800 . ?
C1_6 H1B_6 0.9800 . ?
C1_6 H1C_6 0.9800 . ?
C2_6 C3_6 1.539(8) . ?
C2_6 H2_6 1.0000 . ?
C3_6 H3A_6 0.9800 . ?
C3_6 H3B_6 0.9800 . ?
C3_6 H3C_6 0.9800 . ?
